data_7063818
loop_
_publ_author_name
'Brocha Silalahi, Rhone P.'
'Kuo, Yu-Te'
'Chiu, Tzu-Hao'
'Pillay, Michael N.'
'Liu, C. W.'

_publ_section_title
;
 Chalcogenide-centered Cu11 clusters heteroleptically passivated by
 dichalcogenolates and iodo ligands
;
_journal_issue 23
_journal_name_full 'New Journal of Chemistry'
_journal_page_first 9965
_journal_page_last 9972
_journal_paper_doi 10.1039/D5NJ01571E
_journal_volume 49
_journal_year 2025
_chemical_formula_sum 'C88 H178 Cu22 I6 N12 O Se26'
_chemical_formula_weight 5632.65
_space_group_crystal_system triclinic
_space_group_IT_number 2
_space_group_name_Hall '-P 1'
_space_group_name_H-M_alt 'P -1'
_atom_sites_solution_hydrogens geom
_audit_creation_method SHELXL-2019/3
_audit_update_record
;
2025-03-20 deposited with the CCDC.	2025-05-21 downloaded from the CCDC.
;
_cell_angle_alpha 100.9799(11)
_cell_angle_beta 102.4586(11)
_cell_angle_gamma 91.9866(12)
_cell_formula_units_Z 2
_cell_length_a 13.6427(7)
_cell_length_b 24.2123(12)
_cell_length_c 24.7855(12)
_cell_measurement_reflns_used 9823
_cell_measurement_temperature 150(2)
_cell_measurement_theta_max 26.43
_cell_measurement_theta_min 2.17
_cell_volume 7823.5(7)
_computing_cell_refinement 'Bruker SAINT'
_computing_data_collection 'Bruker APEX2'
_computing_data_reduction 'Bruker SAINT'
_computing_molecular_graphics 'Bruker SHELXTL'
_computing_publication_material 'Bruker SHELXTL'
_computing_structure_refinement 'SHELXL-2019/2 (Sheldrick, 2019)'
_computing_structure_solution 'SHELXS-97 (Sheldrick 2008)'
_diffrn_ambient_temperature 150(2)
_diffrn_measured_fraction_theta_full 0.987
_diffrn_measured_fraction_theta_max 0.987
_diffrn_measurement_device_type 'Bruker APEX-II CCD'
_diffrn_measurement_method '\f and \w scans'
_diffrn_radiation_type MoK\a
_diffrn_radiation_wavelength 0.71073
_diffrn_reflns_av_R_equivalents 0.0219
_diffrn_reflns_av_unetI/netI 0.0385
_diffrn_reflns_Laue_measured_fraction_full 0.987
_diffrn_reflns_Laue_measured_fraction_max 0.987
_diffrn_reflns_limit_h_max 16
_diffrn_reflns_limit_h_min -16
_diffrn_reflns_limit_k_max 24
_diffrn_reflns_limit_k_min -28
_diffrn_reflns_limit_l_max 29
_diffrn_reflns_limit_l_min -27
_diffrn_reflns_number 46238
_diffrn_reflns_point_group_measured_fraction_full 0.987
_diffrn_reflns_point_group_measured_fraction_max 0.987
_diffrn_reflns_theta_full 25.000
_diffrn_reflns_theta_max 25.000
_diffrn_reflns_theta_min 1.333
_exptl_absorpt_coefficient_mu 10.190
_exptl_absorpt_correction_T_max 0.7454
_exptl_absorpt_correction_T_min 0.5970
_exptl_absorpt_correction_type multi-scan
_exptl_absorpt_process_details SADABS
_exptl_crystal_colour orange
_exptl_crystal_density_diffrn 2.391
_exptl_crystal_description block
_exptl_crystal_F_000 5276
_exptl_crystal_size_max 0.160
_exptl_crystal_size_mid 0.160
_exptl_crystal_size_min 0.090
_refine_diff_density_max 3.248
_refine_diff_density_min -2.803
_refine_diff_density_rms 0.224
_refine_ls_extinction_method none
_refine_ls_goodness_of_fit_ref 1.024
_refine_ls_hydrogen_treatment constr
_refine_ls_matrix_type full
_refine_ls_number_parameters 1478
_refine_ls_number_reflns 27207
_refine_ls_number_restraints 1033
_refine_ls_restrained_S_all 1.022
_refine_ls_R_factor_all 0.0777
_refine_ls_R_factor_gt 0.0607
_refine_ls_shift/su_max 0.001
_refine_ls_shift/su_mean 0.000
_refine_ls_structure_factor_coef Fsqd
_refine_ls_weighting_details 'w=1/[\s^2^(Fo^2^)+(0.0730P)^2^+159.8004P] where P=(Fo^2^+2Fc^2^)/3'
_refine_ls_weighting_scheme calc
_refine_ls_wR_factor_gt 0.1558
_refine_ls_wR_factor_ref 0.1709
_reflns_Friedel_coverage 0.000
_reflns_number_gt 21550
_reflns_number_total 27207
_reflns_threshold_expression 'I > 2\s(I)'
_cod_data_source_file d5nj01571e2.cif
_cod_data_source_block 2
_cod_depositor_comments 'Adding full bibliography for 7063816--7063818.cif.'
_cod_database_code 7063818
_shelx_shelxl_version_number 2019/3
_shelx_space_group_comment
; 
The symmetry employed for this shelxl refinement is uniquely defined 
by the following loop, which should always be used as a source of 
symmetry information in preference to the above space-group names. 
They are only intended as comments. 
;
_shelx_estimated_absorpt_t_min 0.292
_shelx_estimated_absorpt_t_max 0.461

loop_
_space_group_symop_operation_xyz
'x, y, z'
'-x, -y, -z'

loop_
_atom_site_label
_atom_site_type_symbol
_atom_site_fract_x
_atom_site_fract_y
_atom_site_fract_z
_atom_site_U_iso_or_equiv
_atom_site_adp_type
_atom_site_occupancy
_atom_site_site_symmetry_order
_atom_site_calc_flag
_atom_site_refinement_flags_posn
_atom_site_refinement_flags_adp
_atom_site_refinement_flags_occupancy
_atom_site_disorder_assembly
_atom_site_disorder_group
C1 C 0.3297(7) 0.0585(4) 0.8783(4) 0.028(2) Uani 1 1 d . . . . .
C2 C 0.3804(9) 0.2179(4) 0.7408(6) 0.051(3) Uani 1 1 d D . . . .
C3 C 0.5906(8) 0.0494(4) 0.5775(4) 0.027(2) Uani 1 1 d . . . . .
C4 C 0.8989(7) 0.0088(4) 0.7464(4) 0.028(2) Uani 1 1 d . . . . .
C5 C 0.7037(8) 0.1774(4) 0.9323(4) 0.029(2) Uani 1 1 d . . . . .
C6 C 0.4985(8) -0.1346(4) 0.7103(4) 0.029(2) Uani 1 1 d . . . . .
C7 C 0.3796(16) 0.5039(10) 0.7120(14) 0.096(6) Uani 0.65 1 d D U P A 1
C7B C 0.363(3) 0.5054(11) 0.682(2) 0.096(6) Uani 0.35 1 d D . P A 2
C8 C 0.3252(13) 0.6662(5) 0.9266(7) 0.068(4) Uani 1 1 d . . . . .
C9 C -0.0814(9) 0.7234(5) 0.7973(5) 0.039(3) Uani 1 1 d . . . . .
C10 C -0.0653(13) 0.5277(6) 0.9144(6) 0.062(3) Uani 1 1 d . U . . .
C11 C -0.0204(12) 0.3684(6) 0.7035(6) 0.058(3) Uani 1 1 d . U . . .
C12 C -0.0322(9) 0.5686(8) 0.5803(7) 0.059(5) Uani 0.65 1 d D . P B 1
C12B C 0.0240(14) 0.5553(19) 0.5819(12) 0.059(5) Uani 0.35 1 d D . P C 2
C13 C 0.3093(8) 0.0328(5) 0.9666(5) 0.036(2) Uani 1 1 d . . . . .
H13A H 0.315791 -0.006858 0.949341 0.043 Uiso 1 1 calc R U . . .
H13B H 0.252471 0.033262 0.985638 0.043 Uiso 1 1 calc R U . . .
C14 C 0.4040(9) 0.0553(6) 1.0096(5) 0.045(3) Uani 1 1 d . . . . .
H14A H 0.459931 0.056682 0.990082 0.054 Uiso 1 1 calc R U . . .
H14B H 0.419947 0.028710 1.035511 0.054 Uiso 1 1 calc R U . . .
C15 C 0.3989(12) 0.1129(7) 1.0438(6) 0.064(4) Uani 1 1 d . . . . .
H15A H 0.388534 0.140198 1.018935 0.095 Uiso 1 1 calc R U . . .
H15B H 0.462002 0.123929 1.072265 0.095 Uiso 1 1 calc R U . . .
H15C H 0.342679 0.112288 1.062605 0.095 Uiso 1 1 calc R U . . .
C16 C 0.2114(9) 0.1078(6) 0.9276(5) 0.046(3) Uani 1 1 d . . . . .
H16A H 0.234156 0.142587 0.916825 0.055 Uiso 1 1 calc R U . . .
H16B H 0.207886 0.117667 0.967781 0.055 Uiso 1 1 calc R U . . .
C17 C 0.1072(10) 0.0871(7) 0.8920(6) 0.062(4) Uani 1 1 d . . . . .
H17A H 0.062967 0.118508 0.895802 0.074 Uiso 1 1 calc R U . . .
H17B H 0.111489 0.077517 0.851998 0.074 Uiso 1 1 calc R U . . .
C18 C 0.0587(11) 0.0372(9) 0.9060(8) 0.084(5) Uani 1 1 d . . . . .
H18A H 0.099279 0.004953 0.900108 0.126 Uiso 1 1 calc R U . . .
H18B H -0.008924 0.027927 0.881586 0.126 Uiso 1 1 calc R U . . .
H18C H 0.053720 0.045985 0.945560 0.126 Uiso 1 1 calc R U . . .
C19 C 0.3098(17) 0.3022(7) 0.7885(7) 0.099(5) Uani 1 1 d D U . . .
H19A H 0.276222 0.334368 0.775209 0.119 Uiso 1 1 calc R U . . .
H19B H 0.380709 0.315816 0.806720 0.119 Uiso 1 1 calc R U . . .
C20 C 0.2585(17) 0.2859(9) 0.8343(8) 0.103(6) Uani 1 1 d D U . . .
H20A H 0.187083 0.274636 0.815347 0.124 Uiso 1 1 calc R U . . .
H20B H 0.288453 0.251307 0.843673 0.124 Uiso 1 1 calc R U . . .
C21 C 0.258(3) 0.3248(14) 0.8911(10) 0.178(12) Uani 1 1 d D U . . .
H21A H 0.220600 0.304907 0.912442 0.267 Uiso 1 1 calc R U . . .
H21B H 0.326834 0.335326 0.912800 0.267 Uiso 1 1 calc R U . . .
H21C H 0.224455 0.358888 0.884192 0.267 Uiso 1 1 calc R U . . .
C22 C 0.2204(11) 0.2543(8) 0.6944(6) 0.082(4) Uani 1 1 d D U . . .
H22A H 0.171011 0.280334 0.706134 0.099 Uiso 1 1 calc R U . . .
H22B H 0.188254 0.215313 0.683776 0.099 Uiso 1 1 calc R U . . .
C23 C 0.2571(15) 0.2705(10) 0.6451(8) 0.112(6) Uani 1 1 d D U . . .
H23A H 0.302419 0.243199 0.630652 0.134 Uiso 1 1 calc R U . . .
H23B H 0.291090 0.309012 0.655082 0.134 Uiso 1 1 calc R U . . .
C24 C 0.1535(18) 0.2669(13) 0.6025(11) 0.147(9) Uani 1 1 d D U . . .
H24A H 0.099266 0.258563 0.620708 0.220 Uiso 1 1 calc R U . . .
H24B H 0.151684 0.236923 0.569501 0.220 Uiso 1 1 calc R U . . .
H24C H 0.144338 0.303061 0.590471 0.220 Uiso 1 1 calc R U . . .
C25 C 0.5181(11) 0.1029(5) 0.5055(5) 0.047(3) Uani 1 1 d . . . . .
H25A H 0.456634 0.076902 0.497025 0.057 Uiso 1 1 calc R U . . .
H25B H 0.534812 0.105951 0.469235 0.057 Uiso 1 1 calc R U . . .
C26 C 0.4962(12) 0.1604(5) 0.5345(6) 0.054(3) Uani 1 1 d . . . . .
H26A H 0.480182 0.157659 0.571017 0.065 Uiso 1 1 calc R U . . .
H26B H 0.556993 0.186782 0.542317 0.065 Uiso 1 1 calc R U . . .
C27 C 0.4100(14) 0.1835(8) 0.4993(7) 0.080(5) Uani 1 1 d . . . . .
H27A H 0.427627 0.188971 0.464286 0.120 Uiso 1 1 calc R U . . .
H27B H 0.395835 0.219721 0.520341 0.120 Uiso 1 1 calc R U . . .
H27C H 0.350289 0.156848 0.490291 0.120 Uiso 1 1 calc R U . . .
C28 C 0.6949(11) 0.0801(7) 0.5184(8) 0.087(4) Uani 1 1 d D U . . .
H28A H 0.677221 0.077005 0.477024 0.104 Uiso 1 1 calc R U . . .
H28B H 0.733163 0.047524 0.526525 0.104 Uiso 1 1 calc R U . . .
C29 C 0.7604(15) 0.1344(9) 0.5458(10) 0.111(6) Uani 1 1 d D U . . .
H29A H 0.782887 0.137755 0.587079 0.133 Uiso 1 1 calc R U . . .
H29B H 0.724754 0.167914 0.537938 0.133 Uiso 1 1 calc R U . . .
C30 C 0.8502(19) 0.1267(14) 0.5163(14) 0.168(11) Uani 1 1 d D U . . .
H30A H 0.898879 0.159715 0.530709 0.252 Uiso 1 1 calc R U . . .
H30B H 0.882992 0.092772 0.524192 0.252 Uiso 1 1 calc R U . . .
H30C H 0.825383 0.122659 0.475494 0.252 Uiso 1 1 calc R U . . .
C31 C 1.0167(8) -0.0560(5) 0.7114(5) 0.039(2) Uani 1 1 d . . . . .
H31A H 1.053669 -0.054829 0.681318 0.046 Uiso 1 1 calc R U . . .
H31B H 0.957369 -0.083593 0.695459 0.046 Uiso 1 1 calc R U . . .
C32 C 1.0849(9) -0.0757(4) 0.7603(5) 0.044(3) Uani 1 1 d D . . . .
H32A H 1.049078 -0.076339 0.790907 0.053 Uiso 1 1 calc R U . . .
H32B H 1.145900 -0.049278 0.775469 0.053 Uiso 1 1 calc R U . . .
C33 C 1.1151(12) -0.1349(5) 0.7394(7) 0.067(4) Uani 1 1 d D . . . .
H33A H 1.054515 -0.160975 0.724679 0.100 Uiso 1 1 calc R U . . .
H33B H 1.158812 -0.147672 0.770795 0.100 Uiso 1 1 calc R U . . .
H33C H 1.151240 -0.133983 0.709422 0.100 Uiso 1 1 calc R U . . .
C34 C 1.0507(9) 0.0477(5) 0.7243(5) 0.042(3) Uani 1 1 d . . . . .
H34A H 1.120458 0.036392 0.727557 0.050 Uiso 1 1 calc R U . . .
H34B H 1.050817 0.080669 0.754877 0.050 Uiso 1 1 calc R U . . .
C35 C 1.0103(11) 0.0631(6) 0.6655(7) 0.062(4) Uani 1 1 d D . . . .
H35A H 1.022725 0.033001 0.635116 0.074 Uiso 1 1 calc R U . . .
H35B H 0.936839 0.066782 0.659157 0.074 Uiso 1 1 calc R U . . .
C36 C 1.0651(17) 0.1190(7) 0.6646(11) 0.109(7) Uani 1 1 d D . . . .
H36A H 1.057384 0.123582 0.625543 0.163 Uiso 1 1 calc R U . . .
H36B H 1.136804 0.118951 0.682041 0.163 Uiso 1 1 calc R U . . .
H36C H 1.036349 0.150236 0.685816 0.163 Uiso 1 1 calc R U . . .
C37 C 0.8639(9) 0.2265(5) 0.9868(5) 0.044(3) Uani 1 1 d . . . . .
H37A H 0.880752 0.255204 1.022333 0.053 Uiso 1 1 calc R U . . .
H37B H 0.860098 0.246320 0.955106 0.053 Uiso 1 1 calc R U . . .
C38 C 0.9446(9) 0.1878(6) 0.9865(7) 0.058(3) Uani 1 1 d D . . . .
H38A H 0.926541 0.157378 0.952384 0.070 Uiso 1 1 calc R U . . .
H38B H 0.953391 0.170304 1.020082 0.070 Uiso 1 1 calc R U . . .
C39 C 1.0437(10) 0.2211(8) 0.9872(7) 0.076(5) Uani 1 1 d D . . . .
H39A H 1.038265 0.233000 0.951076 0.114 Uiso 1 1 calc R U . . .
H39B H 1.099626 0.196968 0.992975 0.114 Uiso 1 1 calc R U . . .
H39C H 1.055947 0.254432 1.017884 0.114 Uiso 1 1 calc R U . . .
C40 C 0.7364(10) 0.1954(5) 1.0358(5) 0.044(3) Uani 1 1 d . . . . .
H40A H 0.663199 0.199680 1.030645 0.053 Uiso 1 1 calc R U . . .
H40B H 0.771891 0.227884 1.064918 0.053 Uiso 1 1 calc R U . . .
C41 C 0.7592(11) 0.1416(6) 1.0573(6) 0.055(3) Uani 1 1 d . . . . .
H41A H 0.832593 0.137530 1.064101 0.066 Uiso 1 1 calc R U . . .
H41B H 0.724575 0.108718 1.028525 0.066 Uiso 1 1 calc R U . . .
C42 C 0.7243(15) 0.1430(7) 1.1121(6) 0.078(5) Uani 1 1 d . . . . .
H42A H 0.751956 0.178028 1.138977 0.117 Uiso 1 1 calc R U . . .
H42B H 0.747914 0.110603 1.128300 0.117 Uiso 1 1 calc R U . . .
H42C H 0.650565 0.141131 1.104196 0.117 Uiso 1 1 calc R U . . .
C43 C 0.3916(13) -0.1986(6) 0.7417(6) 0.074(4) Uani 1 1 d D U . . .
H43A H 0.318354 -0.194102 0.733890 0.089 Uiso 1 1 calc R U . . .
H43B H 0.422300 -0.173660 0.778555 0.089 Uiso 1 1 calc R U . . .
C44 C 0.4076(17) -0.2594(8) 0.7470(12) 0.130(7) Uani 1 1 d D U . . .
H44A H 0.389213 -0.285572 0.709848 0.156 Uiso 1 1 calc R U . . .
H44B H 0.368854 -0.271786 0.772719 0.156 Uiso 1 1 calc R U . . .
C45 C 0.5212(17) -0.2549(13) 0.7721(13) 0.150(9) Uani 1 1 d D U . . .
H45A H 0.533742 -0.265769 0.808926 0.225 Uiso 1 1 calc R U . . .
H45B H 0.548637 -0.215922 0.776608 0.225 Uiso 1 1 calc R U . . .
H45C H 0.553846 -0.280098 0.746680 0.225 Uiso 1 1 calc R U . . .
C46 C 0.3962(12) -0.2125(6) 0.6411(5) 0.074(4) Uani 1 1 d D . . . .
H46A H 0.386425 -0.252872 0.642453 0.088 Uiso 1 1 calc R U . . .
H46B H 0.447438 -0.208592 0.618920 0.088 Uiso 1 1 calc R U . . .
C47 C 0.2972(17) -0.1926(11) 0.6124(10) 0.134(8) Uani 1 1 d D U . . .
H47A H 0.305009 -0.152037 0.611298 0.161 Uiso 1 1 calc R U . . .
H47B H 0.243624 -0.198543 0.632492 0.161 Uiso 1 1 calc R U . . .
C48 C 0.272(2) -0.2291(13) 0.5523(11) 0.183(12) Uani 1 1 d D U . . .
H48A H 0.208716 -0.218722 0.530949 0.275 Uiso 1 1 calc R U . . .
H48B H 0.326351 -0.222837 0.533358 0.275 Uiso 1 1 calc R U . . .
H48C H 0.265368 -0.269039 0.554413 0.275 Uiso 1 1 calc R U . . .
C49 C 0.492(3) 0.4332(11) 0.7454(16) 0.108(7) Uani 0.65 1 d D U P A 1
H49A H 0.475589 0.412268 0.705783 0.130 Uiso 0.65 1 calc R U P A 1
H49B H 0.431358 0.425365 0.759428 0.130 Uiso 0.65 1 calc R U P A 1
C50 C 0.560(2) 0.3919(12) 0.7719(14) 0.108(7) Uani 0.65 1 d D U P A 1
H50A H 0.555734 0.392842 0.811444 0.129 Uiso 0.65 1 calc R U P A 1
H50B H 0.630765 0.399073 0.770180 0.129 Uiso 0.65 1 calc R U P A 1
C51 C 0.511(4) 0.3360(14) 0.7326(17) 0.140(14) Uani 0.65 1 d D . P A 1
H51A H 0.547491 0.304567 0.744518 0.210 Uiso 0.65 1 calc R U P A 1
H51B H 0.440670 0.330920 0.734577 0.210 Uiso 0.65 1 calc R U P A 1
H51C H 0.514905 0.337085 0.693752 0.210 Uiso 0.65 1 calc R U P A 1
C52 C 0.550(2) 0.5355(12) 0.7505(12) 0.104(6) Uani 0.65 1 d D U P A 1
H52A H 0.527027 0.563493 0.727061 0.125 Uiso 0.65 1 calc R U P A 1
H52B H 0.612224 0.521373 0.740705 0.125 Uiso 0.65 1 calc R U P A 1
C53 C 0.575(3) 0.5657(14) 0.8131(11) 0.118(7) Uani 0.65 1 d D . P A 1
H53A H 0.616634 0.601502 0.819367 0.141 Uiso 0.65 1 calc R U P A 1
H53B H 0.513033 0.573162 0.827326 0.141 Uiso 0.65 1 calc R U P A 1
C54 C 0.634(3) 0.5213(16) 0.8405(14) 0.155(11) Uani 0.65 1 d D U P A 1
H54A H 0.654973 0.535236 0.881365 0.233 Uiso 0.65 1 calc R U P A 1
H54B H 0.590800 0.486114 0.832714 0.233 Uiso 0.65 1 calc R U P A 1
H54C H 0.693385 0.514176 0.824834 0.233 Uiso 0.65 1 calc R U P A 1
C49B C 0.467(4) 0.4339(14) 0.643(2) 0.108(7) Uani 0.35 1 d D . P A 2
H49C H 0.517963 0.433157 0.619556 0.130 Uiso 0.35 1 calc R U P A 2
H49D H 0.405327 0.413170 0.617924 0.130 Uiso 0.35 1 calc R U P A 2
C50B C 0.506(5) 0.397(2) 0.687(3) 0.108(7) Uani 0.35 1 d D . P A 2
H50C H 0.577571 0.411730 0.696134 0.129 Uiso 0.35 1 calc R U P A 2
H50D H 0.479205 0.418880 0.718010 0.129 Uiso 0.35 1 calc R U P A 2
C51B C 0.521(4) 0.343(3) 0.710(3) 0.140(14) Uani 0.35 1 d D . P A 2
H51D H 0.561357 0.352321 0.749317 0.210 Uiso 0.35 1 calc R U P A 2
H51E H 0.455861 0.324553 0.709634 0.210 Uiso 0.35 1 calc R U P A 2
H51F H 0.557071 0.317197 0.687125 0.210 Uiso 0.35 1 calc R U P A 2
C52B C 0.512(3) 0.5349(18) 0.651(2) 0.104(6) Uani 0.35 1 d D . P A 2
H52C H 0.575823 0.517498 0.647803 0.125 Uiso 0.35 1 calc R U P A 2
H52D H 0.527172 0.561606 0.688130 0.125 Uiso 0.35 1 calc R U P A 2
C53B C 0.492(5) 0.571(3) 0.606(2) 0.118(7) Uani 0.35 1 d D . P A 2
H53C H 0.435900 0.595713 0.609531 0.141 Uiso 0.35 1 calc R U P A 2
H53D H 0.482177 0.549292 0.567232 0.141 Uiso 0.35 1 calc R U P A 2
C54B C 0.596(5) 0.604(4) 0.628(4) 0.155(11) Uani 0.35 1 d D . P A 2
H54D H 0.603303 0.632034 0.605036 0.233 Uiso 0.35 1 calc R U P A 2
H54E H 0.603347 0.623346 0.667452 0.233 Uiso 0.35 1 calc R U P A 2
H54F H 0.648868 0.577684 0.625846 0.233 Uiso 0.35 1 calc R U P A 2
C55 C 0.4979(17) 0.7211(10) 0.9570(12) 0.138(7) Uani 1 1 d D U . . .
H55A H 0.532140 0.746463 0.992968 0.165 Uiso 1 1 calc R U . . .
H55B H 0.471891 0.744503 0.929198 0.165 Uiso 1 1 calc R U . . .
C56 C 0.571(2) 0.6808(11) 0.9352(15) 0.164(9) Uani 1 1 d D U . . .
H56A H 0.543468 0.659194 0.896378 0.196 Uiso 1 1 calc R U . . .
H56B H 0.595356 0.654811 0.960692 0.196 Uiso 1 1 calc R U . . .
C57 C 0.653(2) 0.7277(14) 0.9375(17) 0.192(12) Uani 1 1 d D U . . .
H57A H 0.624071 0.764440 0.942328 0.288 Uiso 1 1 calc R U . . .
H57B H 0.676263 0.720851 0.902344 0.288 Uiso 1 1 calc R U . . .
H57C H 0.709506 0.727725 0.969416 0.288 Uiso 1 1 calc R U . . .
C58 C 0.4196(18) 0.6786(7) 1.0244(7) 0.109(6) Uani 1 1 d D . . . .
H58A H 0.353195 0.684547 1.033662 0.130 Uiso 1 1 calc R U . . .
H58B H 0.469275 0.707775 1.050581 0.130 Uiso 1 1 calc R U . . .
C59 C 0.450(2) 0.6198(8) 1.0332(8) 0.151(12) Uani 1 1 d D . . . .
H59A H 0.517957 0.613998 1.025739 0.181 Uiso 1 1 calc R U . . .
H59B H 0.401762 0.590203 1.006831 0.181 Uiso 1 1 calc R U . . .
C60 C 0.451(3) 0.6158(12) 1.0947(8) 0.188(16) Uani 1 1 d D . . . .
H60A H 0.513636 0.634884 1.119571 0.282 Uiso 1 1 calc R U . . .
H60B H 0.446518 0.576082 1.097612 0.282 Uiso 1 1 calc R U . . .
H60C H 0.393401 0.634039 1.105830 0.282 Uiso 1 1 calc R U . . .
C61 C -0.2078(10) 0.7736(6) 0.7421(6) 0.050(3) Uani 1 1 d . . . . .
H61A H -0.241608 0.808149 0.752895 0.060 Uiso 1 1 calc R U . . .
H61B H -0.256058 0.740539 0.737243 0.060 Uiso 1 1 calc R U . . .
C62 C -0.1761(11) 0.7742(6) 0.6861(6) 0.056(3) Uani 1 1 d . . . . .
H62A H -0.131388 0.808577 0.690503 0.068 Uiso 1 1 calc R U . . .
H62B H -0.137681 0.741015 0.677074 0.068 Uiso 1 1 calc R U . . .
C63 C -0.2658(15) 0.7729(8) 0.6384(7) 0.089(6) Uani 1 1 d . . . . .
H63A H -0.313304 0.740798 0.636236 0.133 Uiso 1 1 calc R U . . .
H63B H -0.243715 0.768934 0.602814 0.133 Uiso 1 1 calc R U . . .
H63C H -0.298906 0.808027 0.644859 0.133 Uiso 1 1 calc R U . . .
C64 C -0.0723(10) 0.8269(5) 0.8205(5) 0.046(3) Uani 1 1 d . . . . .
H64A H -0.085022 0.855423 0.796474 0.055 Uiso 1 1 calc R U . . .
H64B H 0.001494 0.825518 0.832498 0.055 Uiso 1 1 calc R U . . .
C65 C -0.1159(13) 0.8447(7) 0.8727(6) 0.068(4) Uani 1 1 d . . . . .
H65A H -0.189708 0.846014 0.860618 0.082 Uiso 1 1 calc R U . . .
H65B H -0.103243 0.816114 0.896622 0.082 Uiso 1 1 calc R U . . .
C66 C -0.0703(15) 0.9016(7) 0.9069(8) 0.098(7) Uani 1 1 d . . . . .
H66A H 0.003327 0.902029 0.914744 0.146 Uiso 1 1 calc R U . . .
H66B H -0.092142 0.908886 0.942623 0.146 Uiso 1 1 calc R U . . .
H66C H -0.092330 0.930935 0.885699 0.146 Uiso 1 1 calc R U . . .
C67 C -0.1352(16) 0.4442(5) 0.9391(6) 0.088(4) Uani 1 1 d D U . . .
H67A H -0.176569 0.438340 0.966129 0.106 Uiso 1 1 calc R U . . .
H67B H -0.064875 0.437476 0.955448 0.106 Uiso 1 1 calc R U . . .
C68 C -0.1744(18) 0.4019(6) 0.8829(7) 0.102(5) Uani 1 1 d D U . . .
H68A H -0.245488 0.407655 0.867151 0.122 Uiso 1 1 calc R U . . .
H68B H -0.134365 0.408344 0.855488 0.122 Uiso 1 1 calc R U . . .
C69 C -0.1662(19) 0.3413(7) 0.8925(10) 0.121(7) Uani 1 1 d D U . . .
H69A H -0.096025 0.336001 0.909015 0.181 Uiso 1 1 calc R U . . .
H69B H -0.188973 0.314669 0.856375 0.181 Uiso 1 1 calc R U . . .
H69C H -0.208517 0.334462 0.918291 0.181 Uiso 1 1 calc R U . . .
C70 C -0.216(2) 0.5337(16) 0.9565(18) 0.097(5) Uani 0.5 1 d D U P D 1
H70A H -0.234724 0.555329 0.926223 0.116 Uiso 0.5 1 calc R U P D 1
H70B H -0.165535 0.560052 0.985739 0.116 Uiso 0.5 1 calc R U P D 1
C71 C -0.306(2) 0.550(2) 0.9837(13) 0.117(8) Uani 0.5 1 d D U P D 1
H71A H -0.312591 0.527251 1.012470 0.141 Uiso 0.5 1 calc R U P D 1
H71B H -0.302394 0.590358 1.000219 0.141 Uiso 0.5 1 calc R U P D 1
C72 C -0.390(2) 0.532(3) 0.930(2) 0.159(11) Uani 0.5 1 d D U P D 1
H72A H -0.455379 0.539457 0.938750 0.238 Uiso 0.5 1 calc R U P D 1
H72B H -0.378917 0.554299 0.901909 0.238 Uiso 0.5 1 calc R U P D 1
H72C H -0.388986 0.491983 0.914008 0.238 Uiso 0.5 1 calc R U P D 1
C70B C -0.2387(16) 0.5172(18) 0.9206(15) 0.097(5) Uani 0.5 1 d D . P D 2
H70C H -0.288105 0.483910 0.905810 0.116 Uiso 0.5 1 calc R U P D 2
H70D H -0.251278 0.544995 0.895797 0.116 Uiso 0.5 1 calc R U P D 2
C71B C -0.233(4) 0.543(2) 0.9829(16) 0.117(8) Uani 0.5 1 d D . P D 2
H71C H -0.193735 0.517340 1.004164 0.141 Uiso 0.5 1 calc R U P D 2
H71D H -0.302751 0.537840 0.987649 0.141 Uiso 0.5 1 calc R U P D 2
C72B C -0.194(5) 0.603(2) 1.017(3) 0.159(11) Uani 0.5 1 d D . P D 2
H72D H -0.201118 0.605748 1.056301 0.238 Uiso 0.5 1 calc R U P D 2
H72E H -0.123121 0.610124 1.017165 0.238 Uiso 0.5 1 calc R U P D 2
H72F H -0.233642 0.630907 1.000423 0.238 Uiso 0.5 1 calc R U P D 2
C73 C -0.1633(12) 0.3060(6) 0.6481(7) 0.074(4) Uani 1 1 d D U . . .
H73A H -0.177603 0.264929 0.644362 0.089 Uiso 1 1 calc R U . . .
H73B H -0.136910 0.312115 0.615348 0.089 Uiso 1 1 calc R U . . .
C74 C -0.2599(13) 0.3357(8) 0.6489(8) 0.101(5) Uani 1 1 d D U . . .
H74A H -0.248468 0.376066 0.648107 0.121 Uiso 1 1 calc R U . . .
H74B H -0.283878 0.332764 0.683311 0.121 Uiso 1 1 calc R U . . .
C75 C -0.3373(18) 0.3052(10) 0.5956(9) 0.122(8) Uani 1 1 d D U . . .
H75A H -0.321079 0.266041 0.585332 0.183 Uiso 1 1 calc R U . . .
H75B H -0.335176 0.324490 0.564492 0.183 Uiso 1 1 calc R U . . .
H75C H -0.404925 0.305744 0.603189 0.183 Uiso 1 1 calc R U . . .
C76 C -0.0964(13) 0.3007(6) 0.7472(7) 0.067(4) Uani 1 1 d . U . . .
H76A H -0.167838 0.288032 0.743256 0.081 Uiso 1 1 calc R U . . .
H76B H -0.074615 0.328501 0.783203 0.081 Uiso 1 1 calc R U . . .
C77 C -0.0339(14) 0.2506(6) 0.7498(6) 0.069(4) Uani 1 1 d D U . . .
H77A H 0.034742 0.260721 0.745890 0.082 Uiso 1 1 calc R U . . .
H77B H -0.064725 0.218907 0.718378 0.082 Uiso 1 1 calc R U . . .
C78 C -0.0284(15) 0.2326(8) 0.8063(7) 0.088(5) Uani 1 1 d D U . . .
H78A H -0.007671 0.265545 0.837215 0.132 Uiso 1 1 calc R U . . .
H78B H 0.020755 0.204273 0.810724 0.132 Uiso 1 1 calc R U . . .
H78C H -0.094753 0.216446 0.807268 0.132 Uiso 1 1 calc R U . . .
C79 C 0.0177(17) 0.6112(16) 0.5054(12) 0.106(7) Uani 0.65 1 d D . P B 1
H79A H -0.015244 0.637492 0.482383 0.128 Uiso 0.65 1 calc R U P B 1
H79B H 0.012955 0.574701 0.478561 0.128 Uiso 0.65 1 calc R U P B 1
C80 C 0.1306(19) 0.6313(18) 0.517(2) 0.142(10) Uani 0.65 1 d D . P B 1
H80A H 0.152672 0.637407 0.558958 0.170 Uiso 0.65 1 calc R U P B 1
H80B H 0.129918 0.669522 0.508583 0.170 Uiso 0.65 1 calc R U P B 1
C81 C 0.222(3) 0.607(2) 0.496(2) 0.161(12) Uani 0.65 1 d D U P B 1
H81A H 0.205985 0.566489 0.479332 0.242 Uiso 0.65 1 calc R U P B 1
H81B H 0.280542 0.611205 0.528062 0.242 Uiso 0.65 1 calc R U P B 1
H81C H 0.237548 0.626748 0.467897 0.242 Uiso 0.65 1 calc R U P B 1
C82 C -0.1458(17) 0.6296(13) 0.5310(13) 0.108(7) Uani 0.65 1 d D U P B 1
H82A H -0.133510 0.665550 0.519134 0.129 Uiso 0.65 1 calc R U P B 1
H82B H -0.164989 0.638871 0.567807 0.129 Uiso 0.65 1 calc R U P B 1
C83 C -0.234(2) 0.5941(14) 0.4873(15) 0.118(8) Uani 0.65 1 d D U P B 1
H83A H -0.246319 0.559185 0.500817 0.141 Uiso 0.65 1 calc R U P B 1
H83B H -0.210746 0.582667 0.451837 0.141 Uiso 0.65 1 calc R U P B 1
C84 C -0.336(3) 0.6193(18) 0.4721(17) 0.132(10) Uani 0.65 1 d D U P B 1
H84A H -0.383378 0.591365 0.443829 0.198 Uiso 0.65 1 calc R U P B 1
H84B H -0.362618 0.629450 0.506058 0.198 Uiso 0.65 1 calc R U P B 1
H84C H -0.326831 0.653073 0.456783 0.198 Uiso 0.65 1 calc R U P B 1
C79B C 0.070(4) 0.584(2) 0.504(2) 0.106(7) Uani 0.35 1 d D . P C 2
H79C H 0.045845 0.571635 0.462548 0.128 Uiso 0.35 1 calc R U P C 2
H79D H 0.132056 0.566389 0.517993 0.128 Uiso 0.35 1 calc R U P C 2
C80B C 0.075(5) 0.6486(19) 0.525(4) 0.142(10) Uani 0.35 1 d D . P C 2
H80C H 0.122070 0.649648 0.562091 0.170 Uiso 0.35 1 calc R U P C 2
H80D H 0.119800 0.658625 0.501398 0.170 Uiso 0.35 1 calc R U P C 2
C81B C 0.038(3) 0.708(2) 0.541(4) 0.161(12) Uani 0.35 1 d D U P C 2
H81D H 0.096587 0.735583 0.555357 0.242 Uiso 0.35 1 calc R U P C 2
H81E H -0.003548 0.717373 0.506672 0.242 Uiso 0.35 1 calc R U P C 2
H81F H -0.001211 0.708131 0.569160 0.242 Uiso 0.35 1 calc R U P C 2
C82B C -0.102(3) 0.598(2) 0.520(3) 0.108(7) Uani 0.35 1 d D . P C 2
H82C H -0.146694 0.581213 0.540302 0.129 Uiso 0.35 1 calc R U P C 2
H82D H -0.130405 0.584293 0.478845 0.129 Uiso 0.35 1 calc R U P C 2
C83B C -0.100(4) 0.663(2) 0.534(3) 0.118(8) Uani 0.35 1 d D . P C 2
H83C H -0.051369 0.679655 0.516812 0.141 Uiso 0.35 1 calc R U P C 2
H83D H -0.079662 0.676199 0.575817 0.141 Uiso 0.35 1 calc R U P C 2
C84B C -0.207(5) 0.679(3) 0.512(3) 0.132(10) Uani 0.35 1 d D U P C 2
H84D H -0.208557 0.719809 0.520233 0.198 Uiso 0.35 1 calc R U P C 2
H84E H -0.226446 0.664951 0.470635 0.198 Uiso 0.35 1 calc R U P C 2
H84F H -0.254620 0.661509 0.529392 0.198 Uiso 0.35 1 calc R U P C 2
O1 O 0.1080(19) 0.1109(11) 0.4883(11) 0.184(8) Uani 1 1 d D U . . .
Cu1 Cu 0.56448(10) 0.05788(6) 0.85894(6) 0.0387(3) Uani 1 1 d . . . . .
Cu2 Cu 0.67954(11) -0.02690(6) 0.79173(6) 0.0406(3) Uani 1 1 d . . . . .
Cu3 Cu 0.44192(10) -0.01964(6) 0.77744(6) 0.0354(3) Uani 1 1 d . . . . .
Cu4 Cu 0.39090(11) 0.07921(6) 0.75023(6) 0.0375(3) Uani 1 1 d . . . . .
Cu5 Cu 0.46524(10) 0.15314(6) 0.84776(6) 0.0362(3) Uani 1 1 d . . . . .
Cu6 Cu 0.74482(10) 0.08328(6) 0.82649(6) 0.0359(3) Uani 1 1 d . . . . .
Cu7 Cu 0.65883(10) -0.03160(6) 0.68255(6) 0.0356(3) Uani 1 1 d . . . . .
Cu8 Cu 0.46765(11) -0.01598(7) 0.66027(7) 0.0431(4) Uani 1 1 d . . . . .
Se25 Se 0.56897(7) 0.05131(4) 0.75554(4) 0.0287(2) Uani 1 1 d . . . . .
Cu10 Cu 0.60348(11) 0.15527(6) 0.78743(6) 0.0389(3) Uani 1 1 d . . . . .
Cu11 Cu 0.71261(11) 0.08461(6) 0.70751(6) 0.0425(3) Uani 1 1 d . . . . .
Cu12 Cu 0.50252(10) 0.11124(6) 0.68037(6) 0.0357(3) Uani 1 1 d . . . . .
Cu13 Cu 0.00859(18) 0.47650(7) 0.80205(7) 0.0667(6) Uani 1 1 d . . . . .
Cu14 Cu 0.1643(2) 0.54703(7) 0.87687(11) 0.0874(7) Uani 1 1 d . . . . .
Cu15 Cu 0.1872(2) 0.46855(9) 0.76525(10) 0.0918(8) Uani 1 1 d . . . . .
Cu16 Cu 0.2804(2) 0.57915(8) 0.80119(10) 0.0811(7) Uani 1 1 d . . . . .
Cu17 Cu 0.06576(16) 0.63680(8) 0.87674(8) 0.0670(5) Uani 1 1 d . . . . .
Cu18 Cu -0.08565(19) 0.58201(7) 0.80036(7) 0.0756(7) Uani 1 1 d . . . . .
Cu19 Cu -0.0543(2) 0.50107(8) 0.68864(9) 0.0860(8) Uani 1 1 d . . . . .
Cu20 Cu 0.1125(2) 0.47449(10) 0.66042(11) 0.0955(8) Uani 1 1 d . . . . .
Se26 Se 0.08869(13) 0.55825(5) 0.77112(6) 0.0580(4) Uani 1 1 d . . . . .
Cu22 Cu 0.14918(16) 0.66854(9) 0.80201(8) 0.0669(5) Uani 1 1 d . . . . .
Cu23 Cu 0.1732(2) 0.58532(9) 0.69314(12) 0.1005(9) Uani 1 1 d . . . . .
Cu24 Cu -0.01964(18) 0.61810(7) 0.70898(7) 0.0675(6) Uani 1 1 d . . . . .
I1 I 0.29335(5) -0.02666(3) 0.68697(3) 0.03485(17) Uani 1 1 d . . . . .
I2 I 0.74630(5) 0.01792(3) 0.90058(3) 0.03409(16) Uani 1 1 d . . . . .
I3 I 0.66226(6) 0.18480(3) 0.69391(3) 0.03576(17) Uani 1 1 d . . . . .
I4 I 0.12172(9) 0.69219(3) 0.69939(4) 0.0627(3) Uani 1 1 d . . . . .
I5 I 0.32997(10) 0.49954(4) 0.86224(5) 0.0761(3) Uani 1 1 d . . . . .
I6 I -0.18359(9) 0.48227(4) 0.75194(4) 0.0641(3) Uani 1 1 d . . . . .
N1 N 0.2862(6) 0.0659(4) 0.9215(4) 0.0324(18) Uani 1 1 d . . . . .
N2 N 0.3096(10) 0.2587(6) 0.7395(6) 0.091(4) Uani 1 1 d D U . . .
N3 N 0.6017(8) 0.0783(5) 0.5394(4) 0.048(2) Uani 1 1 d D . . . .
N4 N 0.9825(6) -0.0002(4) 0.7289(4) 0.0316(18) Uani 1 1 d . . . . .
N5 N 0.7655(7) 0.1977(4) 0.9819(4) 0.038(2) Uani 1 1 d . . . . .
N6 N 0.4322(9) -0.1793(4) 0.6987(4) 0.054(3) Uani 1 1 d D . . . .
N7 N 0.4740(16) 0.4890(9) 0.7357(13) 0.111(5) Uani 0.65 1 d D U P A 1
N7B N 0.445(3) 0.4911(13) 0.656(2) 0.111(5) Uani 0.35 1 d D . P A 2
N8 N 0.4139(13) 0.6856(7) 0.9659(6) 0.106(5) Uani 1 1 d D . . . .
N9 N -0.1180(7) 0.7707(4) 0.7871(4) 0.0359(19) Uani 1 1 d . . . . .
N10 N -0.1393(12) 0.5029(5) 0.9308(6) 0.078(3) Uani 1 1 d D U . . .
N11 N -0.0881(11) 0.3282(5) 0.7003(5) 0.067(3) Uani 1 1 d . U . . .
N12 N -0.0542(17) 0.6014(9) 0.5380(8) 0.083(5) Uani 0.65 1 d D . P B 1
N12B N -0.006(3) 0.5786(19) 0.5340(13) 0.083(5) Uani 0.35 1 d D . P C 2
Se1 Se 0.41842(8) 0.00051(4) 0.87126(4) 0.0297(2) Uani 1 1 d . . . . .
Se2 Se 0.30248(7) 0.10598(5) 0.82476(4) 0.0305(2) Uani 1 1 d . . . . .
Se3 Se 0.49032(9) 0.22890(5) 0.80452(5) 0.0376(3) Uani 1 1 d . . . . .
Se4 Se 0.34562(9) 0.14936(5) 0.68944(5) 0.0364(3) Uani 1 1 d . . . . .
Se5 Se 0.46097(7) 0.04053(4) 0.59172(4) 0.0272(2) Uani 1 1 d . . . . .
Se6 Se 0.70378(7) 0.01960(4) 0.61760(4) 0.0292(2) Uani 1 1 d . . . . .
Se7 Se 0.80966(8) -0.05494(4) 0.74321(5) 0.0321(2) Uani 1 1 d . . . . .
Se8 Se 0.87017(7) 0.08295(4) 0.77280(4) 0.0291(2) Uani 1 1 d . . . . .
Se9 Se 0.74622(8) 0.18399(4) 0.86662(4) 0.0311(2) Uani 1 1 d . . . . .
Se10 Se 0.57475(8) 0.14405(5) 0.93149(4) 0.0316(2) Uani 1 1 d . . . . .
Se11 Se 0.55066(8) -0.09886(4) 0.78563(4) 0.0295(2) Uani 1 1 d . . . . .
Se12 Se 0.53395(8) -0.10849(4) 0.64907(4) 0.0304(2) Uani 1 1 d . . . . .
Se13 Se 0.27265(19) 0.44314(7) 0.68773(10) 0.0932(6) Uani 1 1 d D . . . .
Se14 Se 0.35103(18) 0.57911(7) 0.71893(10) 0.0914(7) Uani 1 1 d D . . . .
Se15 Se 0.32192(12) 0.67672(6) 0.85221(7) 0.0610(4) Uani 1 1 d . . . . .
Se16 Se 0.21477(14) 0.63510(5) 0.94604(6) 0.0616(4) Uani 1 1 d . . . . .
Se17 Se 0.04010(10) 0.72630(4) 0.85176(5) 0.0436(3) Uani 1 1 d . . . . .
Se18 Se -0.15075(12) 0.65517(5) 0.75405(5) 0.0549(4) Uani 1 1 d . . . . .
Se19 Se -0.07864(14) 0.60182(6) 0.90166(6) 0.0649(4) Uani 1 1 d . . . . .
Se20 Se 0.04726(19) 0.48812(6) 0.90427(6) 0.0858(7) Uani 1 1 d . . . . .
Se21 Se -0.02358(16) 0.40566(6) 0.64266(6) 0.0699(5) Uani 1 1 d . . . . .
Se22 Se 0.08127(16) 0.38896(5) 0.77059(7) 0.0695(5) Uani 1 1 d . . . . .
Se23 Se -0.12928(19) 0.55966(10) 0.62193(10) 0.0457(6) Uani 0.65 1 d D . P B 1
Se24 Se 0.0914(2) 0.53609(10) 0.59144(10) 0.0546(6) Uani 0.65 1 d D . P B 1
SeC3 Se -0.0794(4) 0.5552(2) 0.6208(2) 0.0457(6) Uani 0.35 1 d D . P C 2
SeC4 Se 0.1523(4) 0.5323(2) 0.6080(2) 0.0546(6) Uani 0.35 1 d D . P C 2
C85 C 0.195(2) 0.0928(16) 0.5214(17) 0.206(12) Uani 1 1 d D U . . .
H85A H 0.228685 0.123612 0.553079 0.247 Uiso 1 1 calc R U . . .
H85B H 0.244111 0.080408 0.498057 0.247 Uiso 1 1 calc R U . . .
C86 C 0.156(3) 0.0435(16) 0.5432(17) 0.202(13) Uani 1 1 d D U . . .
H86A H 0.106436 0.019034 0.512636 0.303 Uiso 1 1 calc R U . . .
H86B H 0.123715 0.058059 0.574266 0.303 Uiso 1 1 calc R U . . .
H86C H 0.211944 0.021769 0.556817 0.303 Uiso 1 1 calc R U . . .
C87 C 0.116(3) 0.1316(18) 0.4393(15) 0.214(12) Uani 1 1 d D U . . .
H87A H 0.107312 0.099639 0.406749 0.257 Uiso 1 1 calc R U . . .
H87B H 0.184044 0.150736 0.445287 0.257 Uiso 1 1 calc R U . . .
C88 C 0.036(3) 0.1735(18) 0.4263(19) 0.233(16) Uani 1 1 d D U . . .
H88A H -0.025177 0.152890 0.401166 0.350 Uiso 1 1 calc R U . . .
H88B H 0.061964 0.201333 0.407836 0.350 Uiso 1 1 calc R U . . .
H88C H 0.020161 0.192786 0.461498 0.350 Uiso 1 1 calc R U . . .

loop_
_atom_site_aniso_label
_atom_site_aniso_U_11
_atom_site_aniso_U_22
_atom_site_aniso_U_33
_atom_site_aniso_U_23
_atom_site_aniso_U_13
_atom_site_aniso_U_12
C1 0.016(5) 0.037(6) 0.029(5) 0.005(4) 0.004(4) -0.004(4)
C2 0.064(8) 0.025(6) 0.050(7) 0.006(5) -0.014(6) -0.006(5)
C3 0.031(5) 0.026(5) 0.023(5) 0.002(4) 0.004(4) -0.001(4)
C4 0.016(4) 0.037(6) 0.030(5) 0.010(4) -0.002(4) 0.007(4)
C5 0.037(5) 0.021(5) 0.025(4) 0.001(4) 0.006(4) -0.005(4)
C6 0.034(5) 0.021(4) 0.036(6) 0.009(4) 0.015(4) 0.008(3)
C7 0.104(8) 0.083(10) 0.097(11) 0.013(8) 0.020(7) 0.005(7)
C7B 0.104(8) 0.083(10) 0.097(11) 0.013(8) 0.020(7) 0.005(7)
C8 0.100(10) 0.024(6) 0.067(9) 0.006(6) -0.006(7) 0.006(6)
C9 0.055(7) 0.031(5) 0.032(6) 0.006(4) 0.010(5) -0.004(5)
C10 0.094(7) 0.047(6) 0.043(6) 0.012(5) 0.008(5) -0.019(5)
C11 0.083(7) 0.038(6) 0.054(7) 0.004(5) 0.022(6) -0.010(5)
C12 0.090(18) 0.043(12) 0.042(8) -0.006(7) 0.026(10) -0.015(11)
C12B 0.090(18) 0.043(12) 0.042(8) -0.006(7) 0.026(10) -0.015(11)
C13 0.029(5) 0.047(6) 0.040(5) 0.013(4) 0.017(4) 0.007(4)
C14 0.034(6) 0.070(7) 0.037(6) 0.025(5) 0.011(4) 0.001(5)
C15 0.063(9) 0.080(8) 0.040(7) 0.012(6) -0.004(6) -0.003(7)
C16 0.035(5) 0.070(8) 0.038(6) 0.012(6) 0.016(5) 0.021(5)
C17 0.035(6) 0.106(11) 0.046(7) 0.013(7) 0.013(5) 0.025(6)
C18 0.035(8) 0.139(15) 0.077(11) 0.029(11) 0.006(7) -0.003(8)
C19 0.105(9) 0.088(8) 0.099(7) 0.006(6) 0.020(7) 0.023(7)
C20 0.095(9) 0.101(10) 0.107(8) 0.003(7) 0.024(7) 0.015(8)
C21 0.162(19) 0.21(2) 0.141(14) -0.036(13) 0.042(14) 0.030(16)
C22 0.077(7) 0.073(8) 0.093(7) 0.008(6) 0.017(5) 0.022(6)
C23 0.135(10) 0.104(10) 0.092(8) 0.015(8) 0.024(7) -0.002(8)
C24 0.166(14) 0.150(17) 0.108(12) 0.019(13) -0.001(11) 0.040(14)
C25 0.072(7) 0.047(6) 0.025(6) 0.015(5) 0.009(5) 0.013(6)
C26 0.076(9) 0.042(6) 0.041(7) 0.015(5) 0.000(6) 0.011(6)
C27 0.095(12) 0.090(12) 0.057(9) 0.022(9) 0.010(8) 0.053(10)
C28 0.082(7) 0.102(8) 0.098(9) 0.055(7) 0.035(6) 0.005(6)
C29 0.109(9) 0.118(9) 0.109(10) 0.021(8) 0.034(8) 0.000(7)
C30 0.127(14) 0.20(2) 0.20(2) 0.059(15) 0.080(14) -0.028(12)
C31 0.025(5) 0.039(5) 0.053(7) 0.005(5) 0.015(5) 0.004(4)
C32 0.044(7) 0.039(6) 0.057(7) 0.015(5) 0.019(5) 0.010(5)
C33 0.071(10) 0.049(7) 0.089(11) 0.025(7) 0.025(9) 0.028(7)
C34 0.029(5) 0.043(6) 0.054(7) 0.007(5) 0.013(5) 0.000(4)
C35 0.058(8) 0.071(9) 0.064(8) 0.027(7) 0.021(7) 0.000(7)
C36 0.117(17) 0.087(12) 0.15(2) 0.053(13) 0.057(15) -0.003(11)
C37 0.041(5) 0.050(7) 0.034(6) 0.003(5) -0.001(5) -0.013(4)
C38 0.052(6) 0.057(8) 0.061(9) 0.004(7) 0.010(6) 0.003(5)
C39 0.042(7) 0.111(14) 0.072(11) 0.010(10) 0.016(7) -0.001(7)
C40 0.050(7) 0.049(7) 0.031(5) 0.010(5) 0.004(5) -0.012(5)
C41 0.062(9) 0.057(8) 0.049(7) 0.022(6) 0.008(6) -0.007(6)
C42 0.123(14) 0.067(10) 0.037(7) 0.008(7) 0.013(8) -0.039(10)
C43 0.083(8) 0.075(7) 0.069(7) 0.015(6) 0.031(6) -0.032(6)
C44 0.149(10) 0.119(9) 0.137(11) 0.056(8) 0.038(8) 0.000(8)
C45 0.146(12) 0.159(16) 0.166(17) 0.108(14) 0.019(12) -0.016(11)
C46 0.103(10) 0.052(8) 0.060(7) -0.004(6) 0.028(7) -0.049(7)
C47 0.136(10) 0.133(11) 0.124(10) 0.020(8) 0.017(7) 0.002(8)
C48 0.190(19) 0.184(19) 0.137(13) 0.000(13) -0.013(13) 0.000(16)
C49 0.109(11) 0.103(7) 0.112(11) 0.015(7) 0.026(8) 0.011(7)
C50 0.107(11) 0.103(9) 0.115(11) 0.017(8) 0.029(8) 0.007(8)
C51 0.17(3) 0.102(12) 0.11(3) 0.018(10) -0.03(2) 0.020(14)
C52 0.099(9) 0.100(8) 0.112(9) 0.010(7) 0.031(7) 0.017(7)
C53 0.134(19) 0.121(17) 0.105(13) 0.015(9) 0.046(13) 0.025(12)
C54 0.148(17) 0.160(17) 0.165(17) 0.069(15) 0.023(13) 0.003(12)
C49B 0.109(11) 0.103(7) 0.112(11) 0.015(7) 0.026(8) 0.011(7)
C50B 0.107(11) 0.103(9) 0.115(11) 0.017(8) 0.029(8) 0.007(8)
C51B 0.17(3) 0.102(12) 0.11(3) 0.018(10) -0.03(2) 0.020(14)
C52B 0.099(9) 0.100(8) 0.112(9) 0.010(7) 0.031(7) 0.017(7)
C53B 0.134(19) 0.121(17) 0.105(13) 0.015(9) 0.046(13) 0.025(12)
C54B 0.148(17) 0.160(17) 0.165(17) 0.069(15) 0.023(13) 0.003(12)
C55 0.136(9) 0.131(11) 0.138(11) 0.026(8) 0.014(8) -0.001(7)
C56 0.163(11) 0.154(12) 0.173(13) 0.034(9) 0.035(9) 0.016(8)
C57 0.144(15) 0.190(19) 0.24(2) 0.050(17) 0.029(15) -0.003(13)
C58 0.134(17) 0.083(11) 0.078(9) -0.003(9) -0.028(9) 0.017(11)
C59 0.22(3) 0.118(15) 0.077(12) 0.006(11) -0.052(15) 0.077(18)
C60 0.32(4) 0.13(2) 0.074(13) 0.004(13) -0.046(18) 0.08(3)
C61 0.051(7) 0.040(7) 0.052(6) 0.009(5) -0.002(5) 0.001(5)
C62 0.074(9) 0.046(7) 0.044(6) 0.014(6) -0.003(5) 0.013(7)
C63 0.101(13) 0.092(13) 0.062(9) 0.018(9) -0.013(8) 0.037(11)
C64 0.060(8) 0.024(5) 0.049(6) 0.010(4) 0.002(5) -0.003(5)
C65 0.083(11) 0.063(9) 0.043(7) -0.011(6) -0.001(7) 0.012(7)
C66 0.106(14) 0.057(9) 0.094(13) -0.023(8) -0.025(11) 0.030(9)
C67 0.120(9) 0.075(6) 0.076(7) 0.042(5) 0.017(7) -0.021(6)
C68 0.128(10) 0.084(7) 0.094(8) 0.035(6) 0.015(7) -0.031(7)
C69 0.177(16) 0.078(8) 0.117(14) 0.040(9) 0.045(12) -0.049(10)
C70 0.108(7) 0.089(9) 0.102(9) 0.042(7) 0.024(7) -0.014(7)
C71 0.121(10) 0.120(11) 0.115(9) 0.029(8) 0.033(8) 0.002(9)
C72 0.148(13) 0.147(15) 0.158(16) 0.017(13) -0.001(13) -0.009(15)
C70B 0.108(7) 0.089(9) 0.102(9) 0.042(7) 0.024(7) -0.014(7)
C71B 0.121(10) 0.120(11) 0.115(9) 0.029(8) 0.033(8) 0.002(9)
C72B 0.148(13) 0.147(15) 0.158(16) 0.017(13) -0.001(13) -0.009(15)
C73 0.098(7) 0.057(7) 0.063(6) 0.011(6) 0.016(5) -0.032(5)
C74 0.115(8) 0.086(9) 0.092(9) 0.014(7) 0.011(7) -0.010(7)
C75 0.140(13) 0.096(13) 0.109(12) 0.016(11) -0.009(10) -0.018(11)
C76 0.091(8) 0.056(6) 0.056(6) 0.012(5) 0.020(6) -0.016(5)
C77 0.090(8) 0.052(6) 0.065(7) 0.011(5) 0.023(6) -0.015(5)
C78 0.108(12) 0.074(10) 0.093(10) 0.039(8) 0.030(9) -0.023(9)
C79 0.116(14) 0.148(16) 0.059(12) 0.040(14) 0.018(12) -0.029(13)
C80 0.127(17) 0.146(15) 0.16(3) 0.048(18) 0.035(18) -0.039(14)
C81 0.155(15) 0.168(16) 0.161(18) 0.041(12) 0.031(13) -0.005(12)
C82 0.120(9) 0.109(9) 0.098(10) 0.029(8) 0.025(7) 0.010(7)
C83 0.122(9) 0.113(9) 0.116(11) 0.024(8) 0.021(8) 0.015(7)
C84 0.131(11) 0.149(15) 0.124(15) 0.043(12) 0.028(10) 0.029(11)
C79B 0.116(14) 0.148(16) 0.059(12) 0.040(14) 0.018(12) -0.029(13)
C80B 0.127(17) 0.146(15) 0.16(3) 0.048(18) 0.035(18) -0.039(14)
C81B 0.155(15) 0.168(16) 0.161(18) 0.041(12) 0.031(13) -0.005(12)
C82B 0.120(9) 0.109(9) 0.098(10) 0.029(8) 0.025(7) 0.010(7)
C83B 0.122(9) 0.113(9) 0.116(11) 0.024(8) 0.021(8) 0.015(7)
C84B 0.131(11) 0.149(15) 0.124(15) 0.043(12) 0.028(10) 0.029(11)
O1 0.170(11) 0.200(12) 0.184(11) 0.026(8) 0.053(8) 0.017(8)
Cu1 0.0285(7) 0.0350(7) 0.0500(8) 0.0006(6) 0.0113(6) -0.0026(5)
Cu2 0.0361(8) 0.0467(8) 0.0373(8) 0.0048(6) 0.0103(6) -0.0116(6)
Cu3 0.0376(7) 0.0329(7) 0.0361(7) 0.0030(6) 0.0121(6) 0.0060(6)
Cu4 0.0477(8) 0.0331(7) 0.0364(7) 0.0077(6) 0.0179(6) 0.0087(6)
Cu5 0.0327(7) 0.0399(8) 0.0344(7) 0.0095(6) 0.0027(6) -0.0007(6)
Cu6 0.0382(7) 0.0354(7) 0.0376(7) 0.0078(6) 0.0158(6) 0.0034(6)
Cu7 0.0282(7) 0.0385(7) 0.0409(8) 0.0187(6) 0.0017(6) -0.0053(5)
Cu8 0.0337(7) 0.0523(9) 0.0588(9) 0.0331(8) 0.0228(7) 0.0136(6)
Se25 0.0234(5) 0.0325(5) 0.0308(5) 0.0112(4) 0.0039(4) -0.0014(4)
Cu10 0.0372(8) 0.0459(8) 0.0286(7) 0.0011(6) 0.0023(6) 0.0023(6)
Cu11 0.0454(8) 0.0330(7) 0.0406(8) 0.0042(6) -0.0069(6) 0.0078(6)
Cu12 0.0409(8) 0.0353(7) 0.0304(7) 0.0042(6) 0.0091(6) 0.0045(6)
Cu13 0.1247(17) 0.0316(8) 0.0425(9) -0.0021(7) 0.0286(10) -0.0203(9)
Cu14 0.146(2) 0.0256(9) 0.0980(16) 0.0001(9) 0.0551(16) -0.0033(11)
Cu15 0.145(2) 0.0468(11) 0.0782(15) 0.0041(10) 0.0276(15) -0.0263(13)
Cu16 0.1208(19) 0.0457(10) 0.0803(14) 0.0086(10) 0.0386(13) -0.0214(11)
Cu17 0.0842(13) 0.0477(10) 0.0691(12) 0.0374(9) -0.0019(10) -0.0158(9)
Cu18 0.143(2) 0.0255(8) 0.0422(9) 0.0069(7) -0.0106(11) -0.0199(10)
Cu19 0.168(2) 0.0396(10) 0.0727(13) 0.0233(9) 0.0659(15) 0.0087(12)
Cu20 0.136(2) 0.0664(14) 0.0933(17) 0.0230(12) 0.0464(16) -0.0322(14)
Se26 0.0893(11) 0.0282(6) 0.0629(9) 0.0138(6) 0.0296(8) -0.0126(6)
Cu22 0.0727(12) 0.0857(14) 0.0443(10) 0.0206(9) 0.0115(9) 0.0044(10)
Cu23 0.143(2) 0.0415(11) 0.120(2) -0.0132(12) 0.0623(18) 0.0010(12)
Cu24 0.1303(18) 0.0317(8) 0.0358(9) -0.0021(7) 0.0203(10) -0.0192(9)
I1 0.0216(3) 0.0414(4) 0.0390(4) -0.0006(3) 0.0101(3) -0.0036(3)
I2 0.0292(4) 0.0450(4) 0.0305(4) 0.0133(3) 0.0068(3) 0.0050(3)
I3 0.0518(4) 0.0240(3) 0.0314(4) 0.0078(3) 0.0083(3) -0.0026(3)
I4 0.1216(9) 0.0242(4) 0.0427(5) 0.0095(3) 0.0200(5) -0.0129(4)
I5 0.0941(8) 0.0416(5) 0.0953(8) 0.0154(5) 0.0269(7) -0.0030(5)
I6 0.1029(8) 0.0357(4) 0.0503(5) -0.0050(4) 0.0274(5) -0.0312(5)
N1 0.027(4) 0.043(5) 0.028(4) 0.005(4) 0.009(3) 0.004(4)
N2 0.102(7) 0.065(7) 0.091(6) 0.010(5) -0.005(5) 0.019(6)
N3 0.055(6) 0.050(6) 0.049(6) 0.029(5) 0.018(5) 0.013(5)
N4 0.020(4) 0.036(4) 0.039(5) 0.006(4) 0.006(3) 0.002(3)
N5 0.038(4) 0.042(5) 0.026(4) 0.001(4) 0.000(3) -0.009(4)
N6 0.072(7) 0.038(5) 0.051(5) 0.002(4) 0.021(5) -0.020(5)
N7 0.107(8) 0.100(7) 0.124(10) 0.017(7) 0.029(7) 0.012(6)
N7B 0.107(8) 0.100(7) 0.124(10) 0.017(7) 0.029(7) 0.012(6)
N8 0.115(10) 0.087(11) 0.088(9) 0.011(8) -0.026(7) -0.007(8)
N9 0.046(5) 0.030(4) 0.030(4) 0.006(3) 0.008(4) -0.005(4)
N10 0.105(6) 0.070(6) 0.061(6) 0.034(5) 0.011(5) -0.028(5)
N11 0.098(6) 0.046(5) 0.056(5) 0.006(4) 0.021(5) -0.023(5)
N12 0.117(10) 0.078(12) 0.057(9) 0.017(9) 0.028(8) -0.002(8)
N12B 0.117(10) 0.078(12) 0.057(9) 0.017(9) 0.028(8) -0.002(8)
Se1 0.0281(5) 0.0294(5) 0.0353(6) 0.0082(4) 0.0138(4) 0.0026(4)
Se2 0.0245(5) 0.0369(6) 0.0296(5) 0.0057(4) 0.0054(4) 0.0063(4)
Se3 0.0476(7) 0.0257(5) 0.0339(6) 0.0015(4) 0.0015(5) 0.0016(5)
Se4 0.0407(6) 0.0309(6) 0.0310(6) 0.0010(4) -0.0027(5) 0.0100(5)
Se5 0.0261(5) 0.0278(5) 0.0270(5) 0.0062(4) 0.0042(4) 0.0003(4)
Se6 0.0251(5) 0.0338(5) 0.0320(5) 0.0100(4) 0.0105(4) 0.0018(4)
Se7 0.0241(5) 0.0292(5) 0.0451(6) 0.0133(5) 0.0071(4) 0.0035(4)
Se8 0.0210(5) 0.0306(5) 0.0350(6) 0.0054(4) 0.0062(4) -0.0007(4)
Se9 0.0327(5) 0.0313(5) 0.0262(5) 0.0025(4) 0.0050(4) -0.0101(4)
Se10 0.0286(5) 0.0403(6) 0.0233(5) 0.0027(4) 0.0049(4) -0.0037(4)
Se11 0.0323(5) 0.0279(5) 0.0312(5) 0.0098(4) 0.0104(4) 0.0010(4)
Se12 0.0365(6) 0.0255(5) 0.0294(5) 0.0025(4) 0.0118(4) -0.0039(4)
Se13 0.1417(19) 0.0366(8) 0.1064(15) 0.0045(9) 0.0495(14) -0.0022(10)
Se14 0.1371(18) 0.0442(9) 0.1110(15) 0.0072(9) 0.0779(14) -0.0137(10)
Se15 0.0687(9) 0.0351(7) 0.0765(10) 0.0189(7) 0.0059(8) -0.0110(6)
Se16 0.1057(12) 0.0309(6) 0.0418(7) 0.0107(6) 0.0002(7) 0.0032(7)
Se17 0.0667(8) 0.0198(5) 0.0340(6) 0.0020(4) -0.0064(5) -0.0053(5)
Se18 0.0849(10) 0.0285(6) 0.0379(7) 0.0057(5) -0.0102(6) -0.0193(6)
Se19 0.1145(13) 0.0321(7) 0.0490(8) 0.0006(6) 0.0320(8) -0.0259(7)
Se20 0.192(2) 0.0270(7) 0.0418(8) 0.0097(6) 0.0353(10) -0.0132(9)
Se21 0.1356(15) 0.0309(7) 0.0437(8) -0.0029(6) 0.0354(9) -0.0228(8)
Se22 0.1283(15) 0.0201(6) 0.0577(9) 0.0044(6) 0.0218(9) -0.0108(7)
Se23 0.0643(18) 0.0365(8) 0.0321(7) 0.0008(6) 0.0091(14) -0.0057(14)
Se24 0.0799(18) 0.0442(9) 0.0461(14) 0.0049(9) 0.0337(14) -0.0061(14)
SeC3 0.0643(18) 0.0365(8) 0.0321(7) 0.0008(6) 0.0091(14) -0.0057(14)
SeC4 0.0799(18) 0.0442(9) 0.0461(14) 0.0049(9) 0.0337(14) -0.0061(14)
C85 0.200(14) 0.208(15) 0.210(14) 0.042(10) 0.047(8) 0.026(9)
C86 0.19(2) 0.223(19) 0.21(2) 0.044(15) 0.080(16) 0.041(15)
C87 0.217(16) 0.221(15) 0.211(14) 0.053(10) 0.052(9) 0.014(9)
C88 0.24(2) 0.24(2) 0.22(2) 0.054(17) 0.058(16) 0.034(16)

loop_
_atom_type_symbol
_atom_type_description
_atom_type_scat_dispersion_real
_atom_type_scat_dispersion_imag
_atom_type_scat_source
C C 0.0033 0.0016 'International Tables Vol C Tables 4.2.6.8 and 6.1.1.4'
H H 0.0000 0.0000 'International Tables Vol C Tables 4.2.6.8 and 6.1.1.4'
N N 0.0061 0.0033 'International Tables Vol C Tables 4.2.6.8 and 6.1.1.4'
Cu Cu 0.3201 1.2651 'International Tables Vol C Tables 4.2.6.8 and 6.1.1.4'
Se Se -0.0929 2.2259 'International Tables Vol C Tables 4.2.6.8 and 6.1.1.4'
I I -0.4742 1.8119 'International Tables Vol C Tables 4.2.6.8 and 6.1.1.4'
O O 0.0106 0.0060 'International Tables Vol C Tables 4.2.6.8 and 6.1.1.4'

loop_
_geom_angle_atom_site_label_1
_geom_angle_atom_site_label_2
_geom_angle_atom_site_label_3
_geom_angle
_geom_angle_site_symmetry_1
_geom_angle_site_symmetry_3
_geom_angle_publ_flag
N1 C1 Se1 118.7(8) . . ?
N1 C1 Se2 119.7(8) . . ?
Se1 C1 Se2 121.6(5) . . ?
N2 C2 Se4 117.7(9) . . ?
N2 C2 Se3 117.5(9) . . ?
Se4 C2 Se3 123.2(6) . . ?
N3 C3 Se5 118.1(8) . . ?
N3 C3 Se6 119.6(8) . . ?
Se5 C3 Se6 122.2(5) . . ?
N4 C4 Se8 119.6(8) . . ?
N4 C4 Se7 118.3(8) . . ?
Se8 C4 Se7 122.1(5) . . ?
N5 C5 Se9 118.6(8) . . ?
N5 C5 Se10 118.1(8) . . ?
Se9 C5 Se10 123.3(5) . . ?
N6 C6 Se11 119.3(8) . . ?
N6 C6 Se12 118.2(8) . . ?
Se11 C6 Se12 122.5(5) . . ?
N7 C7 Se14 121.1(18) . . ?
N7 C7 Se13 115.9(17) . . ?
Se14 C7 Se13 121.3(11) . . ?
N7B C7B Se14 122(2) . . ?
N7B C7B Se13 117.4(17) . . ?
Se14 C7B Se13 119.6(11) . . ?
N8 C8 Se16 122.1(13) . . ?
N8 C8 Se15 115.6(13) . . ?
Se16 C8 Se15 122.3(8) . . ?
N9 C9 Se18 117.9(9) . . ?
N9 C9 Se17 119.1(8) . . ?
Se18 C9 Se17 122.9(6) . . ?
N10 C10 Se20 119.4(11) . . ?
N10 C10 Se19 118.3(13) . . ?
Se20 C10 Se19 122.4(8) . . ?
N11 C11 Se22 118.3(11) . . ?
N11 C11 Se21 120.8(12) . . ?
Se22 C11 Se21 120.8(7) . . ?
N12 C12 Se24 118.5(10) . . ?
N12 C12 Se23 118.1(10) . . ?
Se24 C12 Se23 123.4(6) . . ?
N12B C12B SeC3 110.8(18) . . ?
N12B C12B SeC4 125.5(19) . . ?
SeC3 C12B SeC4 123.5(9) . . ?
N1 C13 C14 112.7(9) . . ?
C13 C14 C15 114.1(11) . . ?
N1 C16 C17 113.1(11) . . ?
C18 C17 C16 115.8(13) . . ?
N2 C19 C20 117.2(16) . . ?
C21 C20 C19 125(2) . . ?
N2 C22 C23 105.6(14) . . ?
C22 C23 C24 98.9(16) . . ?
N3 C25 C26 113.6(10) . . ?
C27 C26 C25 112.0(12) . . ?
N3 C28 C29 111.6(14) . . ?
C28 C29 C30 101.6(16) . . ?
N4 C31 C32 112.2(9) . . ?
C31 C32 C33 109.4(11) . . ?
N4 C34 C35 107.5(9) . . ?
C36 C35 C34 108.2(14) . . ?
N5 C37 C38 113.0(10) . . ?
C37 C38 C39 109.3(12) . . ?
N5 C40 C41 114.6(11) . . ?
C40 C41 C42 110.4(13) . . ?
N6 C43 C44 115.9(15) . . ?
C43 C44 C45 100.7(18) . . ?
N6 C46 C47 110.7(14) . . ?
C46 C47 C48 104.5(18) . . ?
N7 C49 C50 151(3) . . ?
C49 C50 C51 100(2) . . ?
N7 C52 C53 115(3) . . ?
C54 C53 C52 101(2) . . ?
N7B C49B C50B 125(5) . . ?
C51B C50B C49B 157(6) . . ?
N7B C52B C53B 126(5) . . ?
C52B C53B C54B 93(4) . . ?
N8 C55 C56 107(2) . . ?
C55 C56 C57 95(2) . . ?
N8 C58 C59 112.2(15) . . ?
C58 C59 C60 108.5(17) . . ?
N9 C61 C62 109.9(11) . . ?
C63 C62 C61 111.6(14) . . ?
N9 C64 C65 111.4(11) . . ?
C66 C65 C64 112.0(16) . . ?
N10 C67 C68 111.1(12) . . ?
C69 C68 C67 110.0(14) . . ?
N10 C70 C71 165(4) . . ?
C72 C71 C70 97.4(8) . . ?
N10 C70B C71B 94(3) . . ?
C70B C71B C72B 130(5) . . ?
N11 C73 C74 109.9(13) . . ?
C73 C74 C75 105.9(16) . . ?
N11 C76 C77 113.0(13) . . ?
C76 C77 C78 109.4(14) . . ?
N12 C79 C80 137(3) . . ?
C79 C80 C81 134(4) . . ?
N12 C82 C83 113(2) . . ?
C82 C83 C84 120(3) . . ?
N12B C79B C80B 88(3) . . ?
C81B C80B C79B 159(5) . . ?
N12B C82B C83B 112(4) . . ?
C82B C83B C84B 107(5) . . ?
C87 O1 C85 119(3) . . ?
Se10 Cu1 Se1 102.80(6) . . ?
Se10 Cu1 Se25 127.37(7) . . ?
Se1 Cu1 Se25 112.79(6) . . ?
Se10 Cu1 Cu3 145.94(7) . . ?
Se1 Cu1 Cu3 54.30(5) . . ?
Se25 Cu1 Cu3 59.51(5) . . ?
Se10 Cu1 Cu5 52.96(5) . . ?
Se1 Cu1 Cu5 96.15(6) . . ?
Se25 Cu1 Cu5 84.91(6) . . ?
Cu3 Cu1 Cu5 100.60(6) . . ?
Se10 Cu1 I2 99.02(6) . . ?
Se1 Cu1 I2 112.41(6) . . ?
Se25 Cu1 I2 101.54(5) . . ?
Cu3 Cu1 I2 112.63(6) . . ?
Cu5 Cu1 I2 144.74(6) . . ?
Se10 Cu1 Cu6 96.77(6) . . ?
Se1 Cu1 Cu6 159.06(7) . . ?
Se25 Cu1 Cu6 58.51(5) . . ?
Cu3 Cu1 Cu6 110.83(6) . . ?
Cu5 Cu1 Cu6 101.59(6) . . ?
I2 Cu1 Cu6 56.38(4) . . ?
Se11 Cu2 Se7 115.92(7) . . ?
Se11 Cu2 Se25 100.24(6) . . ?
Se7 Cu2 Se25 116.00(6) . . ?
Se11 Cu2 Cu7 97.80(6) . . ?
Se7 Cu2 Cu7 57.33(5) . . ?
Se25 Cu2 Cu7 67.38(5) . . ?
Se11 Cu2 I2 106.46(6) . . ?
Se7 Cu2 I2 114.20(6) . . ?
Se25 Cu2 I2 102.20(6) . . ?
Cu7 Cu2 I2 155.11(7) . . ?
Se11 Cu2 Cu6 146.93(7) . . ?
Se7 Cu2 Cu6 96.98(6) . . ?
Se25 Cu2 Cu6 59.41(5) . . ?
Cu7 Cu2 Cu6 97.19(6) . . ?
I2 Cu2 Cu6 59.11(4) . . ?
Se1 Cu3 Se11 98.65(6) . . ?
Se1 Cu3 Se25 114.87(6) . . ?
Se11 Cu3 Se25 98.66(6) . . ?
Se1 Cu3 I1 123.40(6) . . ?
Se11 Cu3 I1 119.83(6) . . ?
Se25 Cu3 I1 99.48(5) . . ?
Se1 Cu3 Cu4 97.51(6) . . ?
Se11 Cu3 Cu4 154.99(7) . . ?
Se25 Cu3 Cu4 57.03(5) . . ?
I1 Cu3 Cu4 64.63(5) . . ?
Se1 Cu3 Cu1 58.49(5) . . ?
Se11 Cu3 Cu1 96.43(6) . . ?
Se25 Cu3 Cu1 57.45(5) . . ?
I1 Cu3 Cu1 140.69(6) . . ?
Cu4 Cu3 Cu1 76.09(6) . . ?
Se1 Cu3 Cu8 166.57(7) . . ?
Se11 Cu3 Cu8 92.84(5) . . ?
Se25 Cu3 Cu8 56.03(5) . . ?
I1 Cu3 Cu8 54.58(4) . . ?
Cu4 Cu3 Cu8 69.38(5) . . ?
Cu1 Cu3 Cu8 113.47(6) . . ?
Se2 Cu4 Se4 103.56(6) . . ?
Se2 Cu4 Se25 129.92(7) . . ?
Se4 Cu4 Se25 112.78(6) . . ?
Se2 Cu4 Cu3 95.34(6) . . ?
Se4 Cu4 Cu3 158.19(7) . . ?
Se25 Cu4 Cu3 60.01(5) . . ?
Se2 Cu4 Cu5 54.81(5) . . ?
Se4 Cu4 Cu5 97.44(6) . . ?
Se25 Cu4 Cu5 86.49(6) . . ?
Cu3 Cu4 Cu5 102.36(6) . . ?
Se2 Cu4 Cu12 148.67(7) . . ?
Se4 Cu4 Cu12 54.41(5) . . ?
Se25 Cu4 Cu12 59.20(5) . . ?
Cu3 Cu4 Cu12 111.64(6) . . ?
Cu5 Cu4 Cu12 102.20(6) . . ?
Se2 Cu4 I1 105.24(6) . . ?
Se4 Cu4 I1 106.51(6) . . ?
Se25 Cu4 I1 96.38(5) . . ?
Cu3 Cu4 I1 57.18(4) . . ?
Cu5 Cu4 I1 152.43(6) . . ?
Cu12 Cu4 I1 102.76(5) . . ?
Se10 Cu5 Se3 120.63(7) . . ?
Se10 Cu5 Se2 118.13(7) . . ?
Se3 Cu5 Se2 117.91(7) . . ?
Se10 Cu5 Cu10 96.78(6) . . ?
Se3 Cu5 Cu10 57.93(5) . . ?
Se2 Cu5 Cu10 131.07(7) . . ?
Se10 Cu5 Cu4 132.13(7) . . ?
Se3 Cu5 Cu4 94.83(6) . . ?
Se2 Cu5 Cu4 56.70(5) . . ?
Cu10 Cu5 Cu4 74.58(6) . . ?
Se10 Cu5 Cu1 57.26(5) . . ?
Se3 Cu5 Cu1 133.15(7) . . ?
Se2 Cu5 Cu1 94.83(6) . . ?
Cu10 Cu5 Cu1 75.41(6) . . ?
Cu4 Cu5 Cu1 75.19(6) . . ?
Se8 Cu6 Se9 101.84(6) . . ?
Se8 Cu6 I2 122.43(6) . . ?
Se9 Cu6 I2 113.68(6) . . ?
Se8 Cu6 Se25 108.05(6) . . ?
Se9 Cu6 Se25 107.94(6) . . ?
I2 Cu6 Se25 102.30(5) . . ?
Se8 Cu6 Cu2 97.26(6) . . ?
Se9 Cu6 Cu2 159.77(7) . . ?
I2 Cu6 Cu2 59.61(5) . . ?
Se25 Cu6 Cu2 59.05(5) . . ?
Se8 Cu6 Cu10 106.48(6) . . ?
Se9 Cu6 Cu10 54.64(5) . . ?
I2 Cu6 Cu10 130.89(6) . . ?
Se25 Cu6 Cu10 54.44(5) . . ?
Cu2 Cu6 Cu10 113.30(7) . . ?
Se8 Cu6 Cu1 161.48(7) . . ?
Se9 Cu6 Cu1 92.23(6) . . ?
I2 Cu6 Cu1 60.38(4) . . ?
Se25 Cu6 Cu1 55.45(5) . . ?
Cu2 Cu6 Cu1 67.72(5) . . ?
Cu10 Cu6 Cu1 71.97(5) . . ?
Se8 Cu6 Cu11 53.12(5) . . ?
Se9 Cu6 Cu11 101.03(6) . . ?
I2 Cu6 Cu11 144.44(6) . . ?
Se25 Cu6 Cu11 57.65(5) . . ?
Cu2 Cu6 Cu11 85.11(6) . . ?
Cu10 Cu6 Cu11 64.63(5) . . ?
Cu1 Cu6 Cu11 112.67(6) . . ?
Se6 Cu7 Se12 119.32(7) . . ?
Se6 Cu7 Se7 109.77(6) . . ?
Se12 Cu7 Se7 112.86(6) . . ?
Se6 Cu7 Cu8 96.73(6) . . ?
Se12 Cu7 Cu8 58.32(5) . . ?
Se7 Cu7 Cu8 151.81(7) . . ?
Se6 Cu7 Cu2 141.73(7) . . ?
Se12 Cu7 Cu2 98.17(6) . . ?
Se7 Cu7 Cu2 56.33(5) . . ?
Cu8 Cu7 Cu2 96.76(7) . . ?
Se6 Cu7 Cu11 55.75(5) . . ?
Se12 Cu7 Cu11 150.15(7) . . ?
Se7 Cu7 Cu11 94.97(6) . . ?
Cu8 Cu7 Cu11 92.04(6) . . ?
Cu2 Cu7 Cu11 88.12(6) . . ?
Se6 Cu7 Se25 103.68(6) . . ?
Se12 Cu7 Se25 104.22(6) . . ?
Se7 Cu7 Se25 105.45(6) . . ?
Cu8 Cu7 Se25 57.34(5) . . ?
Cu2 Cu7 Se25 56.19(5) . . ?
Cu11 Cu7 Se25 55.74(5) . . ?
Se5 Cu8 Se12 122.02(7) . . ?
Se5 Cu8 Cu7 100.46(6) . . ?
Se12 Cu8 Cu7 56.13(5) . . ?
Se5 Cu8 I1 111.43(6) . . ?
Se12 Cu8 I1 107.67(6) . . ?
Cu7 Cu8 I1 147.66(7) . . ?
Se5 Cu8 Se25 103.79(7) . . ?
Se12 Cu8 Se25 110.59(6) . . ?
Cu7 Cu8 Se25 67.39(5) . . ?
I1 Cu8 Se25 98.85(6) . . ?
Se5 Cu8 Cu3 145.27(7) . . ?
Se12 Cu8 Cu3 92.37(5) . . ?
Cu7 Cu8 Cu3 94.74(6) . . ?
I1 Cu8 Cu3 55.61(4) . . ?
Se25 Cu8 Cu3 54.22(4) . . ?
Se5 Cu8 Cu12 52.48(5) . . ?
Se12 Cu8 Cu12 149.63(7) . . ?
Cu7 Cu8 Cu12 93.97(6) . . ?
I1 Cu8 Cu12 101.01(6) . . ?
Se25 Cu8 Cu12 54.00(5) . . ?
Cu3 Cu8 Cu12 95.71(6) . . ?
Cu10 Se25 Cu4 80.45(6) . . ?
Cu10 Se25 Cu1 81.86(5) . . ?
Cu4 Se25 Cu1 81.53(5) . . ?
Cu10 Se25 Cu12 64.13(5) . . ?
Cu4 Se25 Cu12 64.40(5) . . ?
Cu1 Se25 Cu12 134.44(6) . . ?
Cu10 Se25 Cu3 131.44(6) . . ?
Cu4 Se25 Cu3 62.95(5) . . ?
Cu1 Se25 Cu3 63.04(5) . . ?
Cu12 Se25 Cu3 118.56(6) . . ?
Cu10 Se25 Cu2 127.03(6) . . ?
Cu4 Se25 Cu2 137.54(6) . . ?
Cu1 Se25 Cu2 72.96(5) . . ?
Cu12 Se25 Cu2 152.07(6) . . ?
Cu3 Se25 Cu2 75.24(5) . . ?
Cu10 Se25 Cu6 65.74(5) . . ?
Cu4 Se25 Cu6 135.30(6) . . ?
Cu1 Se25 Cu6 66.04(5) . . ?
Cu12 Se25 Cu6 118.91(6) . . ?
Cu3 Se25 Cu6 120.25(6) . . ?
Cu2 Se25 Cu6 61.54(5) . . ?
Cu10 Se25 Cu8 134.16(6) . . ?
Cu4 Se25 Cu8 77.58(5) . . ?
Cu1 Se25 Cu8 132.79(6) . . ?
Cu12 Se25 Cu8 70.12(5) . . ?
Cu3 Se25 Cu8 69.75(5) . . ?
Cu2 Se25 Cu8 95.40(5) . . ?
Cu6 Se25 Cu8 147.12(6) . . ?
Cu10 Se25 Cu11 71.95(5) . . ?
Cu4 Se25 Cu11 130.93(6) . . ?
Cu1 Se25 Cu11 131.29(6) . . ?
Cu12 Se25 Cu11 67.17(5) . . ?
Cu3 Se25 Cu11 156.59(6) . . ?
Cu2 Se25 Cu11 90.90(5) . . ?
Cu6 Se25 Cu11 65.88(5) . . ?
Cu8 Se25 Cu11 93.42(5) . . ?
Cu10 Se25 Cu7 131.70(6) . . ?
Cu4 Se25 Cu7 132.85(6) . . ?
Cu1 Se25 Cu7 129.13(6) . . ?
Cu12 Se25 Cu7 96.42(5) . . ?
Cu3 Se25 Cu7 96.86(5) . . ?
Cu2 Se25 Cu7 56.43(4) . . ?
Cu6 Se25 Cu7 91.85(5) . . ?
Cu8 Se25 Cu7 55.27(4) . . ?
Cu11 Se25 Cu7 59.77(4) . . ?
Se9 Cu10 Se3 102.39(6) . . ?
Se9 Cu10 Se25 114.12(7) . . ?
Se3 Cu10 Se25 130.73(7) . . ?
Se9 Cu10 Cu5 96.55(6) . . ?
Se3 Cu10 Cu5 54.67(5) . . ?
Se25 Cu10 Cu5 88.18(6) . . ?
Se9 Cu10 Cu12 158.10(7) . . ?
Se3 Cu10 Cu12 95.58(6) . . ?
Se25 Cu10 Cu12 60.08(5) . . ?
Cu5 Cu10 Cu12 104.07(6) . . ?
Se9 Cu10 Cu6 55.59(5) . . ?
Se3 Cu10 Cu6 150.93(7) . . ?
Se25 Cu10 Cu6 59.82(5) . . ?
Cu5 Cu10 Cu6 105.16(6) . . ?
Cu12 Cu10 Cu6 110.76(6) . . ?
Se9 Cu10 I3 106.05(6) . . ?
Se3 Cu10 I3 99.00(6) . . ?
Se25 Cu10 I3 101.26(5) . . ?
Cu5 Cu10 I3 148.95(7) . . ?
Cu12 Cu10 I3 58.23(4) . . ?
Cu6 Cu10 I3 105.14(6) . . ?
Se9 Cu10 Cu11 97.78(6) . . ?
Se3 Cu10 Cu11 149.27(7) . . ?
Se25 Cu10 Cu11 56.95(5) . . ?
Cu5 Cu10 Cu11 145.13(7) . . ?
Cu12 Cu10 Cu11 60.87(5) . . ?
Cu6 Cu10 Cu11 59.38(5) . . ?
I3 Cu10 Cu11 52.75(4) . . ?
Se8 Cu11 Se6 111.35(7) . . ?
Se8 Cu11 I3 115.09(6) . . ?
Se6 Cu11 I3 112.31(6) . . ?
Se8 Cu11 Se25 106.31(6) . . ?
Se6 Cu11 Se25 109.19(6) . . ?
I3 Cu11 Se25 101.85(6) . . ?
Se8 Cu11 Cu7 97.27(6) . . ?
Se6 Cu11 Cu7 53.30(5) . . ?
I3 Cu11 Cu7 147.55(6) . . ?
Se25 Cu11 Cu7 64.49(5) . . ?
Se8 Cu11 Cu6 52.48(5) . . ?
Se6 Cu11 Cu6 139.58(7) . . ?
I3 Cu11 Cu6 107.81(6) . . ?
Se25 Cu11 Cu6 56.46(5) . . ?
Cu7 Cu11 Cu6 89.38(6) . . ?
Se8 Cu11 Cu12 152.33(8) . . ?
Se6 Cu11 Cu12 95.20(6) . . ?
I3 Cu11 Cu12 57.81(4) . . ?
Se25 Cu11 Cu12 55.24(5) . . ?
Cu7 Cu11 Cu12 92.32(6) . . ?
Cu6 Cu11 Cu12 101.98(6) . . ?
Se8 Cu11 Cu10 98.70(6) . . ?
Se6 Cu11 Cu10 148.60(7) . . ?
I3 Cu11 Cu10 59.23(4) . . ?
Se25 Cu11 Cu10 51.10(5) . . ?
Cu7 Cu11 Cu10 115.58(7) . . ?
Cu6 Cu11 Cu10 55.99(5) . . ?
Cu12 Cu11 Cu10 53.94(5) . . ?
Se4 Cu12 Se5 104.71(6) . . ?
Se4 Cu12 Se25 113.06(6) . . ?
Se5 Cu12 Se25 103.00(6) . . ?
Se4 Cu12 I3 117.43(6) . . ?
Se5 Cu12 I3 116.32(6) . . ?
Se25 Cu12 I3 101.62(5) . . ?
Se4 Cu12 Cu10 96.08(6) . . ?
Se5 Cu12 Cu10 155.37(7) . . ?
Se25 Cu12 Cu10 55.79(5) . . ?
I3 Cu12 Cu10 62.92(5) . . ?
Se4 Cu12 Cu4 57.49(5) . . ?
Se5 Cu12 Cu4 107.21(6) . . ?
Se25 Cu12 Cu4 56.40(5) . . ?
I3 Cu12 Cu4 135.10(6) . . ?
Cu10 Cu12 Cu4 73.02(6) . . ?
Se4 Cu12 Cu11 161.26(7) . . ?
Se5 Cu12 Cu11 93.60(6) . . ?
Se25 Cu12 Cu11 57.59(5) . . ?
I3 Cu12 Cu11 55.19(4) . . ?
Cu10 Cu12 Cu11 65.18(5) . . ?
Cu4 Cu12 Cu11 113.55(6) . . ?
Se4 Cu12 Cu8 107.12(6) . . ?
Se5 Cu12 Cu8 49.75(4) . . ?
Se25 Cu12 Cu8 55.88(5) . . ?
I3 Cu12 Cu8 135.38(6) . . ?
Cu10 Cu12 Cu8 111.61(6) . . ?
Cu4 Cu12 Cu8 68.55(5) . . ?
Cu11 Cu12 Cu8 81.60(5) . . ?
Se20 Cu13 Se22 103.75(10) . . ?
Se20 Cu13 Se26 111.58(8) . . ?
Se22 Cu13 Se26 110.47(9) . . ?
Se20 Cu13 I6 116.47(10) . . ?
Se22 Cu13 I6 115.33(8) . . ?
Se26 Cu13 I6 99.43(8) . . ?
Se20 Cu13 Cu14 54.20(8) . . ?
Se22 Cu13 Cu14 106.30(11) . . ?
Se26 Cu13 Cu14 60.02(7) . . ?
I6 Cu13 Cu14 138.12(9) . . ?
Se20 Cu13 Cu15 108.86(12) . . ?
Se22 Cu13 Cu15 54.54(7) . . ?
Se26 Cu13 Cu15 57.99(7) . . ?
I6 Cu13 Cu15 134.44(9) . . ?
Cu14 Cu13 Cu15 68.46(9) . . ?
Se20 Cu13 Cu18 95.06(8) . . ?
Se22 Cu13 Cu18 160.96(9) . . ?
Se26 Cu13 Cu18 58.52(7) . . ?
I6 Cu13 Cu18 56.68(6) . . ?
Cu14 Cu13 Cu18 82.26(7) . . ?
Cu15 Cu13 Cu18 116.48(9) . . ?
Se20 Cu13 Cu19 161.07(9) . . ?
Se22 Cu13 Cu19 94.75(8) . . ?
Se26 Cu13 Cu19 56.77(7) . . ?
I6 Cu13 Cu19 56.93(7) . . ?
Cu14 Cu13 Cu19 116.79(9) . . ?
Cu15 Cu13 Cu19 78.60(9) . . ?
Cu18 Cu13 Cu19 66.29(7) . . ?
Se20 Cu14 Se16 111.54(10) . . ?
Se20 Cu14 Cu17 99.14(11) . . ?
Se16 Cu14 Cu17 56.01(7) . . ?
Se20 Cu14 I5 114.10(9) . . ?
Se16 Cu14 I5 107.36(12) . . ?
Cu17 Cu14 I5 146.74(10) . . ?
Se20 Cu14 Se26 108.75(12) . . ?
Se16 Cu14 Se26 115.52(9) . . ?
Cu17 Cu14 Se26 69.73(9) . . ?
I5 Cu14 Se26 99.13(9) . . ?
Se20 Cu14 Cu13 55.54(7) . . ?
Se16 Cu14 Cu13 147.45(13) . . ?
Cu17 Cu14 Cu13 94.30(11) . . ?
I5 Cu14 Cu13 105.08(8) . . ?
Se26 Cu14 Cu13 55.72(7) . . ?
Se20 Cu14 Cu16 155.02(11) . . ?
Se16 Cu14 Cu16 93.27(9) . . ?
Cu17 Cu14 Cu16 92.15(9) . . ?
I5 Cu14 Cu16 57.93(8) . . ?
Se26 Cu14 Cu16 54.70(8) . . ?
Cu13 Cu14 Cu16 101.67(10) . . ?
Se22 Cu15 Se13 110.11(10) . . ?
Se22 Cu15 Se26 109.90(13) . . ?
Se13 Cu15 Se26 119.06(11) . . ?
Se22 Cu15 Cu20 98.67(11) . . ?
Se13 Cu15 Cu20 55.00(10) . . ?
Se26 Cu15 Cu20 75.13(10) . . ?
Se22 Cu15 I5 109.88(10) . . ?
Se13 Cu15 I5 107.90(13) . . ?
Se26 Cu15 I5 99.27(8) . . ?
Cu20 Cu15 I5 150.95(11) . . ?
Se22 Cu15 Cu13 55.44(8) . . ?
Se13 Cu15 Cu13 148.98(13) . . ?
Se26 Cu15 Cu13 56.50(8) . . ?
Cu20 Cu15 Cu13 97.41(12) . . ?
I5 Cu15 Cu13 103.04(9) . . ?
Se22 Cu15 Cu16 155.09(12) . . ?
Se13 Cu15 Cu16 94.72(10) . . ?
Se26 Cu15 Cu16 56.41(8) . . ?
Cu20 Cu15 Cu16 97.24(10) . . ?
I5 Cu15 Cu16 58.15(7) . . ?
Cu13 Cu15 Cu16 103.54(10) . . ?
Se14 Cu16 Se15 101.75(9) . . ?
Se14 Cu16 Se26 110.38(12) . . ?
Se15 Cu16 Se26 109.91(11) . . ?
Se14 Cu16 I5 118.60(11) . . ?
Se15 Cu16 I5 115.85(10) . . ?
Se26 Cu16 I5 100.43(8) . . ?
Se14 Cu16 Cu23 53.84(10) . . ?
Se15 Cu16 Cu23 105.73(10) . . ?
Se26 Cu16 Cu23 58.44(9) . . ?
I5 Cu16 Cu23 138.07(9) . . ?
Se14 Cu16 Cu15 96.12(10) . . ?
Se15 Cu16 Cu15 161.14(12) . . ?
Se26 Cu16 Cu15 57.27(8) . . ?
I5 Cu16 Cu15 58.83(7) . . ?
Cu23 Cu16 Cu15 80.05(9) . . ?
Se14 Cu16 Cu22 104.93(10) . . ?
Se15 Cu16 Cu22 53.12(7) . . ?
Se26 Cu16 Cu22 59.01(8) . . ?
I5 Cu16 Cu22 136.37(10) . . ?
Cu23 Cu16 Cu22 67.29(8) . . ?
Cu15 Cu16 Cu22 116.29(12) . . ?
Se14 Cu16 Cu14 162.12(11) . . ?
Se15 Cu16 Cu14 95.44(9) . . ?
Se26 Cu16 Cu14 58.18(8) . . ?
I5 Cu16 Cu14 56.14(7) . . ?
Cu23 Cu16 Cu14 116.63(12) . . ?
Cu15 Cu16 Cu14 66.30(8) . . ?
Cu22 Cu16 Cu14 81.50(9) . . ?
Se19 Cu17 Se16 112.14(9) . . ?
Se19 Cu17 Se17 110.40(10) . . ?
Se16 Cu17 Se17 114.40(8) . . ?
Se19 Cu17 Cu22 149.58(10) . . ?
Se16 Cu17 Cu22 97.75(9) . . ?
Se17 Cu17 Cu22 58.70(7) . . ?
Se19 Cu17 Cu14 97.84(9) . . ?
Se16 Cu17 Cu14 58.68(8) . . ?
Se17 Cu17 Cu14 150.65(12) . . ?
Cu22 Cu17 Cu14 92.78(10) . . ?
Se19 Cu17 Cu18 58.74(8) . . ?
Se16 Cu17 Cu18 149.09(9) . . ?
Se17 Cu17 Cu18 95.88(8) . . ?
Cu22 Cu17 Cu18 92.62(9) . . ?
Cu14 Cu17 Cu18 91.92(10) . . ?
Se18 Cu18 Se19 113.72(10) . . ?
Se18 Cu18 Cu17 101.31(7) . . ?
Se19 Cu18 Cu17 55.74(7) . . ?
Se18 Cu18 I6 112.19(8) . . ?
Se19 Cu18 I6 110.35(8) . . ?
Cu17 Cu18 I6 146.32(9) . . ?
Se18 Cu18 Se26 107.23(9) . . ?
Se19 Cu18 Se26 115.64(10) . . ?
Cu17 Cu18 Se26 69.44(9) . . ?
I6 Cu18 Se26 96.50(8) . . ?
Se18 Cu18 Cu24 53.70(7) . . ?
Se19 Cu18 Cu24 146.25(8) . . ?
Cu17 Cu18 Cu24 93.62(9) . . ?
I6 Cu18 Cu24 103.19(7) . . ?
Se26 Cu18 Cu24 55.23(7) . . ?
Se18 Cu18 Cu13 152.12(10) . . ?
Se19 Cu18 Cu13 93.95(8) . . ?
Cu17 Cu18 Cu13 91.24(9) . . ?
I6 Cu18 Cu13 57.21(6) . . ?
Se26 Cu18 Cu13 54.10(7) . . ?
Cu24 Cu18 Cu13 101.17(9) . . ?
SeC3 Cu19 Se21 107.34(15) . . ?
Se23 Cu19 Se21 113.76(11) . . ?
SeC3 Cu19 Cu20 88.23(15) . . ?
Se23 Cu19 Cu20 104.33(10) . . ?
Se21 Cu19 Cu20 55.63(8) . . ?
SeC3 Cu19 Se26 105.07(15) . . ?
Se23 Cu19 Se26 112.04(10) . . ?
Se21 Cu19 Se26 118.38(13) . . ?
Cu20 Cu19 Se26 74.87(11) . . ?
SeC3 Cu19 I6 125.91(17) . . ?
Se23 Cu19 I6 109.59(12) . . ?
Se21 Cu19 I6 103.94(8) . . ?
Cu20 Cu19 I6 145.61(11) . . ?
Se26 Cu19 I6 97.06(8) . . ?
SeC3 Cu19 Cu24 54.65(14) . . ?
Se23 Cu19 Cu24 56.20(8) . . ?
Se21 Cu19 Cu24 151.14(11) . . ?
Cu20 Cu19 Cu24 98.39(10) . . ?
Se26 Cu19 Cu24 56.88(7) . . ?
I6 Cu19 Cu24 104.90(8) . . ?
SeC3 Cu19 Cu13 157.12(16) . . ?
Se23 Cu19 Cu13 153.23(11) . . ?
Se21 Cu19 Cu13 92.60(8) . . ?
Cu20 Cu19 Cu13 94.16(11) . . ?
Se26 Cu19 Cu13 54.14(6) . . ?
I6 Cu19 Cu13 56.50(6) . . ?
Cu24 Cu19 Cu13 102.55(9) . . ?
SeC4 Cu20 Se13 97.57(18) . . ?
SeC4 Cu20 Se21 130.8(2) . . ?
Se13 Cu20 Se21 115.54(12) . . ?
Se13 Cu20 Se24 117.26(13) . . ?
Se21 Cu20 Se24 112.84(14) . . ?
SeC4 Cu20 Cu19 109.31(19) . . ?
Se13 Cu20 Cu19 146.88(13) . . ?
Se21 Cu20 Cu19 59.58(9) . . ?
Se24 Cu20 Cu19 92.18(13) . . ?
SeC4 Cu20 Cu15 131.40(18) . . ?
Se13 Cu20 Cu15 58.97(11) . . ?
Se21 Cu20 Cu15 97.42(10) . . ?
Se24 Cu20 Cu15 145.06(12) . . ?
Cu19 Cu20 Cu15 88.34(11) . . ?
SeC4 Cu20 Cu23 52.29(14) . . ?
Se13 Cu20 Cu23 95.38(12) . . ?
Se21 Cu20 Cu23 145.74(15) . . ?
Se24 Cu20 Cu23 59.47(10) . . ?
Cu19 Cu20 Cu23 86.55(11) . . ?
Cu15 Cu20 Cu23 85.71(11) . . ?
Cu13 Se26 Cu16 118.73(9) . . ?
Cu13 Se26 Cu24 121.02(10) . . ?
Cu16 Se26 Cu24 120.24(8) . . ?
Cu13 Se26 Cu15 65.51(8) . . ?
Cu16 Se26 Cu15 66.32(8) . . ?
Cu24 Se26 Cu15 142.16(9) . . ?
Cu13 Se26 Cu23 143.96(8) . . ?
Cu16 Se26 Cu23 65.17(9) . . ?
Cu24 Se26 Cu23 66.61(9) . . ?
Cu15 Se26 Cu23 87.65(9) . . ?
Cu13 Se26 Cu19 69.09(7) . . ?
Cu16 Se26 Cu19 141.88(10) . . ?
Cu24 Se26 Cu19 64.64(7) . . ?
Cu15 Se26 Cu19 87.90(9) . . ?
Cu23 Se26 Cu19 87.21(9) . . ?
Cu13 Se26 Cu14 64.26(7) . . ?
Cu16 Se26 Cu14 67.12(9) . . ?
Cu24 Se26 Cu14 144.93(9) . . ?
Cu15 Se26 Cu14 72.89(8) . . ?
Cu23 Se26 Cu14 132.28(11) . . ?
Cu19 Se26 Cu14 133.35(8) . . ?
Cu13 Se26 Cu18 67.38(7) . . ?
Cu16 Se26 Cu18 144.20(9) . . ?
Cu24 Se26 Cu18 66.24(7) . . ?
Cu15 Se26 Cu18 132.86(8) . . ?
Cu23 Se26 Cu18 132.84(10) . . ?
Cu19 Se26 Cu18 73.89(8) . . ?
Cu14 Se26 Cu18 88.57(8) . . ?
Cu13 Se26 Cu22 143.61(8) . . ?
Cu16 Se26 Cu22 65.92(7) . . ?
Cu24 Se26 Cu22 67.45(6) . . ?
Cu15 Se26 Cu22 132.23(10) . . ?
Cu23 Se26 Cu22 72.32(7) . . ?
Cu19 Se26 Cu22 132.05(8) . . ?
Cu14 Se26 Cu22 89.08(7) . . ?
Cu18 Se26 Cu22 88.86(7) . . ?
Se15 Cu22 Se17 114.24(9) . . ?
Se15 Cu22 Cu17 99.11(9) . . ?
Se17 Cu22 Cu17 56.39(7) . . ?
Se15 Cu22 I4 114.26(9) . . ?
Se17 Cu22 I4 107.01(8) . . ?
Cu17 Cu22 I4 146.62(10) . . ?
Se15 Cu22 Se26 107.47(9) . . ?
Se17 Cu22 Se26 114.75(9) . . ?
Cu17 Cu22 Se26 69.63(7) . . ?
I4 Cu22 Se26 98.17(7) . . ?
Se15 Cu22 Cu16 54.54(7) . . ?
Se17 Cu22 Cu16 147.47(9) . . ?
Cu17 Cu22 Cu16 93.18(9) . . ?
I4 Cu22 Cu16 105.14(8) . . ?
Se26 Cu22 Cu16 55.07(7) . . ?
Se15 Cu22 Cu24 153.14(11) . . ?
Se17 Cu22 Cu24 92.42(8) . . ?
Cu17 Cu22 Cu24 92.82(8) . . ?
I4 Cu22 Cu24 56.78(5) . . ?
Se26 Cu22 Cu24 54.66(6) . . ?
Cu16 Cu22 Cu24 101.09(9) . . ?
SeC4 Cu23 Se14 95.46(18) . . ?
Se14 Cu23 Se24 114.09(12) . . ?
SeC4 Cu23 Se26 123.15(16) . . ?
Se14 Cu23 Se26 109.87(14) . . ?
Se24 Cu23 Se26 115.67(12) . . ?
SeC4 Cu23 I4 116.90(19) . . ?
Se14 Cu23 I4 113.00(10) . . ?
Se24 Cu23 I4 104.16(13) . . ?
Se26 Cu23 I4 98.98(9) . . ?
SeC4 Cu23 Cu20 52.48(14) . . ?
Se14 Cu23 Cu20 99.47(12) . . ?
Se24 Cu23 Cu20 55.54(9) . . ?
Se26 Cu23 Cu20 73.16(9) . . ?
I4 Cu23 Cu20 147.18(15) . . ?
SeC4 Cu23 Cu16 135.40(19) . . ?
Se14 Cu23 Cu16 55.37(10) . . ?
Se24 Cu23 Cu16 149.53(12) . . ?
Se26 Cu23 Cu16 56.39(9) . . ?
I4 Cu23 Cu16 106.17(9) . . ?
Cu20 Cu23 Cu16 95.87(11) . . ?
SeC4 Cu23 Cu24 108.15(19) . . ?
Se14 Cu23 Cu24 156.36(13) . . ?
Se24 Cu23 Cu24 89.55(12) . . ?
Se26 Cu23 Cu24 56.01(7) . . ?
I4 Cu23 Cu24 57.36(7) . . ?
Cu20 Cu23 Cu24 94.15(11) . . ?
Cu16 Cu23 Cu24 104.25(11) . . ?
SeC3 Cu24 Se18 114.37(15) . . ?
Se18 Cu24 Se23 98.11(11) . . ?
SeC3 Cu24 Se26 104.34(15) . . ?
Se18 Cu24 Se26 109.42(8) . . ?
Se23 Cu24 Se26 112.70(9) . . ?
SeC3 Cu24 I4 109.21(14) . . ?
Se18 Cu24 I4 117.24(7) . . ?
Se23 Cu24 I4 119.10(9) . . ?
Se26 Cu24 I4 100.60(9) . . ?
SeC3 Cu24 Cu19 52.19(14) . . ?
Se18 Cu24 Cu19 105.62(9) . . ?
Se23 Cu24 Cu19 55.27(9) . . ?
Se26 Cu24 Cu19 58.48(8) . . ?
I4 Cu24 Cu19 136.88(11) . . ?
SeC3 Cu24 Cu23 83.53(14) . . ?
Se18 Cu24 Cu23 161.02(10) . . ?
Se23 Cu24 Cu23 99.80(10) . . ?
Se26 Cu24 Cu23 57.38(8) . . ?
I4 Cu24 Cu23 58.11(7) . . ?
Cu19 Cu24 Cu23 79.82(9) . . ?
SeC3 Cu24 Cu18 113.21(14) . . ?
Se18 Cu24 Cu18 52.66(7) . . ?
Se23 Cu24 Cu18 104.80(9) . . ?
Se26 Cu24 Cu18 58.52(7) . . ?
I4 Cu24 Cu18 136.09(8) . . ?
Cu19 Cu24 Cu18 68.59(6) . . ?
Cu23 Cu24 Cu18 115.90(10) . . ?
SeC3 Cu24 Cu22 149.00(16) . . ?
Se18 Cu24 Cu22 96.20(7) . . ?
Se23 Cu24 Cu22 165.06(12) . . ?
Se26 Cu24 Cu22 57.89(7) . . ?
I4 Cu24 Cu22 56.68(6) . . ?
Cu19 Cu24 Cu22 116.34(10) . . ?
Cu23 Cu24 Cu22 65.54(9) . . ?
Cu18 Cu24 Cu22 80.65(7) . . ?
Cu8 I1 Cu3 69.81(5) . . ?
Cu8 I1 Cu4 72.89(5) . . ?
Cu3 I1 Cu4 58.19(4) . . ?
Cu6 I2 Cu2 61.28(5) . . ?
Cu6 I2 Cu1 63.25(5) . . ?
Cu2 I2 Cu1 69.44(5) . . ?
Cu11 I3 Cu12 67.00(5) . . ?
Cu11 I3 Cu10 68.02(5) . . ?
Cu12 I3 Cu10 58.85(4) . . ?
Cu22 I4 Cu24 66.54(6) . . ?
Cu22 I4 Cu23 71.59(8) . . ?
Cu24 I4 Cu23 64.53(8) . . ?
Cu14 I5 Cu16 65.93(8) . . ?
Cu14 I5 Cu15 71.64(9) . . ?
Cu16 I5 Cu15 63.02(7) . . ?
Cu18 I6 Cu13 66.11(7) . . ?
Cu18 I6 Cu19 73.52(7) . . ?
Cu13 I6 Cu19 66.57(8) . . ?
C1 N1 C16 121.6(9) . . ?
C1 N1 C13 122.4(9) . . ?
C16 N1 C13 116.0(9) . . ?
C2 N2 C19 121.6(13) . . ?
C2 N2 C22 123.1(12) . . ?
C19 N2 C22 114.2(14) . . ?
C3 N3 C28 122.5(11) . . ?
C3 N3 C25 123.8(10) . . ?
C28 N3 C25 112.8(11) . . ?
C4 N4 C31 124.6(9) . . ?
C4 N4 C34 121.4(9) . . ?
C31 N4 C34 114.1(8) . . ?
C5 N5 C37 122.1(9) . . ?
C5 N5 C40 121.9(9) . . ?
C37 N5 C40 116.0(9) . . ?
C6 N6 C43 122.5(10) . . ?
C6 N6 C46 121.8(9) . . ?
C43 N6 C46 115.7(11) . . ?
C7 N7 C52 113(2) . . ?
C7 N7 C49 123(2) . . ?
C52 N7 C49 124(3) . . ?
C52B N7B C7B 119(2) . . ?
C52B N7B C49B 120.1(17) . . ?
C7B N7B C49B 120.3(17) . . ?
C8 N8 C58 117.4(17) . . ?
C8 N8 C55 125.6(18) . . ?
C58 N8 C55 116.2(19) . . ?
C9 N9 C61 123.8(10) . . ?
C9 N9 C64 122.5(10) . . ?
C61 N9 C64 113.8(9) . . ?
C10 N10 C70B 125(2) . . ?
C10 N10 C67 120.8(15) . . ?
C70B N10 C67 110(2) . . ?
C10 N10 C70 124.2(19) . . ?
C67 N10 C70 113(2) . . ?
C11 N11 C73 121.8(13) . . ?
C11 N11 C76 124.2(14) . . ?
C73 N11 C76 114.0(12) . . ?
C12 N12 C79 121.1(18) . . ?
C12 N12 C82 119.6(18) . . ?
C79 N12 C82 119.1(14) . . ?
C12B N12B C82B 121(3) . . ?
C12B N12B C79B 115(3) . . ?
C82B N12B C79B 123.9(19) . . ?
C1 Se1 Cu3 109.4(3) . . ?
C1 Se1 Cu1 98.2(3) . . ?
Cu3 Se1 Cu1 67.21(5) . . ?
C1 Se2 Cu5 96.4(3) . . ?
C1 Se2 Cu4 110.9(3) . . ?
Cu5 Se2 Cu4 68.49(6) . . ?
C2 Se3 Cu5 103.8(4) . . ?
C2 Se3 Cu10 107.9(4) . . ?
Cu5 Se3 Cu10 67.40(6) . . ?
C2 Se4 Cu12 105.3(4) . . ?
C2 Se4 Cu4 102.5(4) . . ?
Cu12 Se4 Cu4 68.10(5) . . ?
C3 Se5 Cu8 109.0(3) . . ?
C3 Se5 Cu12 93.5(3) . . ?
Cu8 Se5 Cu12 77.77(6) . . ?
C3 Se6 Cu7 111.6(3) . . ?
C3 Se6 Cu11 95.3(3) . . ?
Cu7 Se6 Cu11 70.95(6) . . ?
C4 Se7 Cu2 110.5(3) . . ?
C4 Se7 Cu7 100.0(3) . . ?
Cu2 Se7 Cu7 66.34(6) . . ?
C4 Se8 Cu6 110.4(3) . . ?
C4 Se8 Cu11 99.0(3) . . ?
Cu6 Se8 Cu11 74.41(6) . . ?
C5 Se9 Cu10 107.8(3) . . ?
C5 Se9 Cu6 98.3(3) . . ?
Cu10 Se9 Cu6 69.77(6) . . ?
C5 Se10 Cu5 107.7(3) . . ?
C5 Se10 Cu1 100.7(3) . . ?
Cu5 Se10 Cu1 69.78(6) . . ?
C6 Se11 Cu2 110.5(3) . . ?
C6 Se11 Cu3 92.5(3) . . ?
Cu2 Se11 Cu3 82.12(6) . . ?
C6 Se12 Cu7 110.6(3) . . ?
C6 Se12 Cu8 100.3(3) . . ?
Cu7 Se12 Cu8 65.54(6) . . ?
C7 Se13 Cu20 113.3(6) . . ?
C7B Se13 Cu20 103.2(15) . . ?
C7 Se13 Cu15 98.2(10) . . ?
C7B Se13 Cu15 112.5(9) . . ?
Cu20 Se13 Cu15 66.03(11) . . ?
C7 Se14 Cu23 110.0(7) . . ?
C7B Se14 Cu23 101.4(15) . . ?
C7 Se14 Cu16 93.7(11) . . ?
C7B Se14 Cu16 111.4(12) . . ?
Cu23 Se14 Cu16 70.79(11) . . ?
C8 Se15 Cu22 108.0(6) . . ?
C8 Se15 Cu16 99.3(4) . . ?
Cu22 Se15 Cu16 72.34(9) . . ?
C8 Se16 Cu17 110.7(5) . . ?
C8 Se16 Cu14 104.7(5) . . ?
Cu17 Se16 Cu14 65.31(9) . . ?
C9 Se17 Cu17 111.0(3) . . ?
C9 Se17 Cu22 104.6(4) . . ?
Cu17 Se17 Cu22 64.91(8) . . ?
C9 Se18 Cu18 106.7(4) . . ?
C9 Se18 Cu24 99.0(4) . . ?
Cu18 Se18 Cu24 73.63(9) . . ?
C10 Se19 Cu17 111.2(5) . . ?
C10 Se19 Cu18 98.4(4) . . ?
Cu17 Se19 Cu18 65.52(8) . . ?
C10 Se20 Cu14 109.4(4) . . ?
C10 Se20 Cu13 95.4(4) . . ?
Cu14 Se20 Cu13 70.26(9) . . ?
C11 Se21 Cu20 112.6(5) . . ?
C11 Se21 Cu19 99.2(4) . . ?
Cu20 Se21 Cu19 64.80(10) . . ?
C11 Se22 Cu15 109.9(4) . . ?
C11 Se22 Cu13 93.4(5) . . ?
Cu15 Se22 Cu13 70.02(9) . . ?
C12 Se23 Cu19 104.9(3) . . ?
C12 Se23 Cu24 91.3(7) . . ?
Cu19 Se23 Cu24 68.53(9) . . ?
C12 Se24 Cu20 114.7(3) . . ?
C12 Se24 Cu23 101.2(7) . . ?
Cu20 Se24 Cu23 64.99(10) . . ?
C12B SeC3 Cu19 114.1(7) . . ?
C12B SeC3 Cu24 106.3(13) . . ?
Cu19 SeC3 Cu24 73.16(17) . . ?
C12B SeC4 Cu23 94.2(12) . . ?
C12B SeC4 Cu20 98.9(8) . . ?
Cu23 SeC4 Cu20 75.23(17) . . ?
O1 C85 C86 105(3) . . ?
O1 C87 C88 111(3) . . ?

loop_
_geom_bond_atom_site_label_1
_geom_bond_atom_site_label_2
_geom_bond_distance
_geom_bond_site_symmetry_2
_geom_bond_publ_flag
C1 N1 1.319(13) . ?
C1 Se1 1.893(10) . ?
C1 Se2 1.901(10) . ?
C2 N2 1.406(9) . ?
C2 Se4 1.865(11) . ?
C2 Se3 1.899(12) . ?
C3 N3 1.308(14) . ?
C3 Se5 1.889(10) . ?
C3 Se6 1.893(10) . ?
C4 N4 1.315(13) . ?
C4 Se8 1.876(10) . ?
C4 Se7 1.910(10) . ?
C5 N5 1.326(13) . ?
C5 Se9 1.873(10) . ?
C5 Se10 1.905(10) . ?
C6 N6 1.331(14) . ?
C6 Se11 1.875(11) . ?
C6 Se12 1.896(10) . ?
C7 N7 1.386(10) . ?
C7 Se14 1.86(2) . ?
C7 Se13 1.95(2) . ?
C7B N7B 1.421(10) . ?
C7B Se14 1.88(2) . ?
C7B Se13 1.96(2) . ?
C8 N8 1.38(2) . ?
C8 Se16 1.855(19) . ?
C8 Se15 1.899(17) . ?
C9 N9 1.311(15) . ?
C9 Se18 1.885(11) . ?
C9 Se17 1.889(12) . ?
C10 N10 1.33(2) . ?
C10 Se20 1.875(18) . ?
C10 Se19 1.890(14) . ?
C11 N11 1.295(18) . ?
C11 Se22 1.892(15) . ?
C11 Se21 1.894(14) . ?
C12 N12 1.422(6) . ?
C12 Se24 1.874(9) . ?
C12 Se23 1.875(8) . ?
C12B N12B 1.399(10) . ?
C12B SeC3 1.872(12) . ?
C12B SeC4 1.874(13) . ?
C13 N1 1.482(14) . ?
C13 C14 1.496(16) . ?
C14 C15 1.50(2) . ?
C16 N1 1.475(14) . ?
C16 C17 1.514(18) . ?
C17 C18 1.49(2) . ?
C19 N2 1.447(7) . ?
C19 C20 1.560(10) . ?
C20 C21 1.540(10) . ?
C22 N2 1.449(7) . ?
C22 C23 1.526(10) . ?
C23 C24 1.560(10) . ?
C25 N3 1.477(15) . ?
C25 C26 1.512(18) . ?
C26 C27 1.497(19) . ?
C28 N3 1.475(9) . ?
C28 C29 1.517(10) . ?
C29 C30 1.555(10) . ?
C31 N4 1.463(14) . ?
C31 C32 1.526(17) . ?
C32 C33 1.529(9) . ?
C34 N4 1.499(14) . ?
C34 C35 1.563(19) . ?
C35 C36 1.529(9) . ?
C37 N5 1.460(15) . ?
C37 C38 1.470(19) . ?
C38 C39 1.545(9) . ?
C40 N5 1.485(15) . ?
C40 C41 1.516(18) . ?
C41 C42 1.53(2) . ?
C43 N6 1.445(7) . ?
C43 C44 1.524(10) . ?
C44 C45 1.532(7) . ?
C46 N6 1.469(9) . ?
C46 C47 1.525(10) . ?
C47 C48 1.541(10) . ?
C49 N7 1.438(7) . ?
C49 C50 1.527(10) . ?
C50 C51 1.540(7) . ?
C52 N7 1.437(7) . ?
C52 C53 1.545(10) . ?
C53 C54 1.538(7) . ?
C49B N7B 1.422(10) . ?
C49B C50B 1.547(10) . ?
C50B C51B 1.544(10) . ?
C52B N7B 1.418(10) . ?
C52B C53B 1.538(10) . ?
C53B C54B 1.539(10) . ?
C55 N8 1.488(10) . ?
C55 C56 1.534(10) . ?
C56 C57 1.544(10) . ?
C58 N8 1.477(10) . ?
C58 C59 1.541(10) . ?
C59 C60 1.542(10) . ?
C61 N9 1.483(15) . ?
C61 C62 1.54(2) . ?
C62 C63 1.50(2) . ?
C64 N9 1.488(14) . ?
C64 C65 1.53(2) . ?
C65 C66 1.51(2) . ?
C67 N10 1.474(9) . ?
C67 C68 1.540(10) . ?
C68 C69 1.535(10) . ?
C70 N10 1.483(10) . ?
C70 C71 1.555(10) . ?
C71 C72 1.540(10) . ?
C70B N10 1.393(10) . ?
C70B C71B 1.538(10) . ?
C71B C72B 1.546(10) . ?
C73 N11 1.46(2) . ?
C73 C74 1.524(10) . ?
C74 C75 1.542(10) . ?
C76 N11 1.470(18) . ?
C76 C77 1.51(2) . ?
C77 C78 1.533(9) . ?
C79 N12 1.439(7) . ?
C79 C80 1.547(7) . ?
C80 C81 1.550(10) . ?
C82 N12 1.439(7) . ?
C82 C83 1.539(10) . ?
C83 C84 1.540(10) . ?
C79B N12B 1.406(10) . ?
C79B C80B 1.549(10) . ?
C80B C81B 1.542(10) . ?
C82B N12B 1.405(10) . ?
C82B C83B 1.541(10) . ?
C83B C84B 1.541(10) . ?
O1 C87 1.422(10) . ?
O1 C85 1.427(10) . ?
Cu1 Se10 2.4592(17) . ?
Cu1 Se1 2.4951(17) . ?
Cu1 Se25 2.5517(18) . ?
Cu1 Cu3 2.698(2) . ?
Cu1 Cu5 2.744(2) . ?
Cu1 I2 2.7562(16) . ?
Cu1 Cu6 2.8312(19) . ?
Cu2 Se11 2.3922(17) . ?
Cu2 Se7 2.3982(18) . ?
Cu2 Se25 2.6320(19) . ?
Cu2 Cu7 2.639(2) . ?
Cu2 I2 2.6538(16) . ?
Cu2 Cu6 2.698(2) . ?
Cu3 Se1 2.3767(17) . ?
Cu3 Se11 2.4772(17) . ?
Cu3 Se25 2.6087(17) . ?
Cu3 I1 2.6524(15) . ?
Cu3 Cu4 2.6824(19) . ?
Cu3 Cu8 3.017(2) . ?
Cu4 Se2 2.4181(17) . ?
Cu4 Se4 2.4866(17) . ?
Cu4 Se25 2.5269(17) . ?
Cu4 Cu5 2.691(2) . ?
Cu4 Cu12 2.7360(19) . ?
Cu4 I1 2.8519(16) . ?
Cu5 Se10 2.3337(17) . ?
Cu5 Se3 2.3439(18) . ?
Cu5 Se2 2.3642(17) . ?
Cu5 Cu10 2.652(2) . ?
Cu6 Se8 2.3821(17) . ?
Cu6 Se9 2.4498(17) . ?
Cu6 I2 2.6402(15) . ?
Cu6 Se25 2.6419(17) . ?
Cu6 Cu10 2.786(2) . ?
Cu6 Cu11 2.893(2) . ?
Cu7 Se6 2.3744(16) . ?
Cu7 Se12 2.3746(16) . ?
Cu7 Se7 2.4256(16) . ?
Cu7 Cu8 2.6033(19) . ?
Cu7 Cu11 2.799(2) . ?
Cu7 Se25 2.9240(18) . ?
Cu8 Se5 2.3654(17) . ?
Cu8 Se12 2.4339(18) . ?
Cu8 I1 2.6193(15) . ?
Cu8 Se25 2.667(2) . ?
Cu8 Cu12 3.029(2) . ?
Se25 Cu10 2.4862(18) . ?
Se25 Cu12 2.6057(17) . ?
Se25 Cu11 2.6776(19) . ?
Cu10 Se9 2.4218(17) . ?
Cu10 Se3 2.4345(19) . ?
Cu10 Cu12 2.7053(19) . ?
Cu10 I3 2.8144(16) . ?
Cu10 Cu11 3.037(2) . ?
Cu11 Se8 2.4023(17) . ?
Cu11 Se6 2.4480(18) . ?
Cu11 I3 2.6073(15) . ?
Cu11 Cu12 2.923(2) . ?
Cu12 Se4 2.3978(18) . ?
Cu12 Se5 2.4582(17) . ?
Cu12 I3 2.6874(16) . ?
Cu13 Se20 2.433(2) . ?
Cu13 Se22 2.436(3) . ?
Cu13 Se26 2.547(2) . ?
Cu13 I6 2.669(3) . ?
Cu13 Cu14 2.777(3) . ?
Cu13 Cu15 2.780(4) . ?
Cu13 Cu18 2.903(3) . ?
Cu13 Cu19 2.936(3) . ?
Cu14 Se20 2.393(3) . ?
Cu14 Se16 2.441(2) . ?
Cu14 Cu17 2.596(3) . ?
Cu14 I5 2.633(3) . ?
Cu14 Se26 2.671(3) . ?
Cu14 Cu16 2.895(3) . ?
Cu15 Se22 2.409(3) . ?
Cu15 Se13 2.449(3) . ?
Cu15 Se26 2.590(3) . ?
Cu15 Cu20 2.611(4) . ?
Cu15 I5 2.707(3) . ?
Cu15 Cu16 2.820(3) . ?
Cu16 Se14 2.435(3) . ?
Cu16 Se15 2.441(2) . ?
Cu16 Se26 2.565(3) . ?
Cu16 I5 2.687(3) . ?
Cu16 Cu23 2.795(4) . ?
Cu16 Cu22 2.856(3) . ?
Cu17 Se19 2.364(3) . ?
Cu17 Se16 2.369(2) . ?
Cu17 Se17 2.381(2) . ?
Cu17 Cu22 2.590(3) . ?
Cu17 Cu18 2.603(3) . ?
Cu18 Se18 2.385(2) . ?
Cu18 Se19 2.445(2) . ?
Cu18 I6 2.6528(18) . ?
Cu18 Se26 2.682(3) . ?
Cu18 Cu24 2.878(3) . ?
Cu19 SeC3 2.300(6) . ?
Cu19 Se23 2.461(3) . ?
Cu19 Se21 2.466(2) . ?
Cu19 Cu20 2.588(4) . ?
Cu19 Se26 2.629(3) . ?
Cu19 I6 2.682(2) . ?
Cu19 Cu24 2.787(2) . ?
Cu20 SeC4 2.212(5) . ?
Cu20 Se13 2.341(4) . ?
Cu20 Se21 2.360(3) . ?
Cu20 Se24 2.454(3) . ?
Cu20 Cu23 2.697(3) . ?
Se26 Cu24 2.583(3) . ?
Se26 Cu23 2.624(3) . ?
Se26 Cu22 2.682(3) . ?
Cu22 Se15 2.398(3) . ?
Cu22 Se17 2.443(3) . ?
Cu22 I4 2.664(2) . ?
Cu22 Cu24 2.925(3) . ?
Cu23 SeC4 2.206(5) . ?
Cu23 Se14 2.389(4) . ?
Cu23 Se24 2.563(4) . ?
Cu23 I4 2.689(2) . ?
Cu23 Cu24 2.860(4) . ?
Cu24 SeC3 2.375(5) . ?
Cu24 Se18 2.417(3) . ?
Cu24 Se23 2.489(3) . ?
Cu24 I4 2.667(2) . ?
C85 C86 1.529(10) . ?
C87 C88 1.541(10) . ?
